data_4133777
loop_
_publ_author_name
'Chen, Linfeng'
'San, Khin A.'
'Turo, Michael J.'
'Gembicky, Milan'
'Fereidouni, Shelir'
'Kalaj, Mark'
'Schimpf, Alina M.'

_publ_section_title
;
 Tunable Metal Oxide Frameworks via Coordination Assembly of
 Preyssler-Type Molecular Clusters.
;
_journal_name_full 'Journal of the American Chemical Society'
_journal_paper_doi 10.1021/jacs.9b10277
_journal_year 2019
_chemical_formula_moiety '0.13(Cu24.3 K26 Na11.62 O1027.77 P40 W240), 5(O)'
_chemical_formula_sum 'Cu3.04 K3.25 Na1.45 O133.47 P5 W30'
_chemical_formula_weight 8159.28
_space_group_crystal_system orthorhombic
_space_group_IT_number 74
_space_group_name_Hall '-I 2b 2'
_space_group_name_H-M_alt 'I m m a'
_audit_creation_date 2019-08-07
_audit_creation_method
;
Olex2 1.2-beta
(compiled 2018.05.29 svn.r3508 for OlexSys, GUI svn.r5506)
;
_cell_angle_alpha 90
_cell_angle_beta 90
_cell_angle_gamma 90
_cell_formula_units_Z 8
_cell_length_a 52.548(3)
_cell_length_b 21.6349(12)
_cell_length_c 25.8226(16)
_cell_measurement_reflns_used 7714
_cell_measurement_temperature 100(2)
_cell_measurement_theta_max 25.28
_cell_measurement_theta_min 2.63
_cell_volume 29357(3)
_computing_cell_refinement 'SAINT v8.34A (Bruker, 2013)'
_computing_data_collection 'APEX2 v2013.6-2 (Bruker, 2013)'
_computing_data_reduction 'SAINT v8.34A (Bruker, 2013)'
_computing_molecular_graphics 'Olex2 (Dolomanov et al., 2009)'
_computing_publication_material 'Olex2 (Dolomanov et al., 2009)'
_computing_structure_refinement 'XL (Sheldrick, 2008)'
_computing_structure_solution 'XT (Sheldrick, 2008)'
_diffrn_ambient_temperature 100.0
_diffrn_detector 'Bruker APEX CCD'
_diffrn_detector_area_resol_mean 8.0
_diffrn_detector_type 'CCD Area Detector'
_diffrn_measured_fraction_theta_full 0.999
_diffrn_measured_fraction_theta_max 0.966
_diffrn_measurement_device 'Kappa Four-Circle Diffractometer'
_diffrn_measurement_device_type 'Bruker X8 APEX'
_diffrn_measurement_method '\w and \f scans'
_diffrn_radiation_monochromator graphite
_diffrn_radiation_probe x-ray
_diffrn_radiation_type MoK\a
_diffrn_radiation_wavelength 0.71073
_diffrn_reflns_av_R_equivalents 0.0807
_diffrn_reflns_av_unetI/netI 0.0484
_diffrn_reflns_Laue_measured_fraction_full 0.999
_diffrn_reflns_Laue_measured_fraction_max 0.966
_diffrn_reflns_limit_h_max 65
_diffrn_reflns_limit_h_min -64
_diffrn_reflns_limit_k_max 26
_diffrn_reflns_limit_k_min -26
_diffrn_reflns_limit_l_max 32
_diffrn_reflns_limit_l_min -32
_diffrn_reflns_number 116493
_diffrn_reflns_point_group_measured_fraction_full 0.999
_diffrn_reflns_point_group_measured_fraction_max 0.966
_diffrn_reflns_theta_full 25.000
_diffrn_reflns_theta_max 26.703
_diffrn_reflns_theta_min 1.228
_diffrn_source 'sealed tube'
_diffrn_source_type fine-focus
_diffrn_standards_number 0
_exptl_absorpt_coefficient_mu 24.081
_exptl_absorpt_correction_T_max 0.2594
_exptl_absorpt_correction_T_min 0.1470
_exptl_absorpt_correction_type multi-scan
_exptl_absorpt_process_details
'SADABS-2016/2 (Bruker,2016/2) was used for absorption correction. wR2(int) was 0.1538 before and 0.0707 after correction. The Ratio of minimum to maximum transmission is 0.5667. The \l/2 correction factor is Not present.'
_exptl_crystal_colour 'light blue'
_exptl_crystal_colour_modifier light
_exptl_crystal_colour_primary blue
_exptl_crystal_density_diffrn 3.692
_exptl_crystal_description octahedral
_exptl_crystal_F_000 28228
_exptl_crystal_size_max 0.062
_exptl_crystal_size_mid 0.041
_exptl_crystal_size_min 0.018
_refine_diff_density_max 3.768
_refine_diff_density_min -3.800
_refine_diff_density_rms 0.591
_refine_ls_extinction_method none
_refine_ls_goodness_of_fit_ref 1.051
_refine_ls_hydrogen_treatment undef
_refine_ls_matrix_type full
_refine_ls_number_parameters 1063
_refine_ls_number_reflns 15619
_refine_ls_number_restraints 1977
_refine_ls_restrained_S_all 0.997
_refine_ls_R_factor_all 0.1231
_refine_ls_R_factor_gt 0.0881
_refine_ls_shift/su_max 0.001
_refine_ls_shift/su_mean 0.000
_refine_ls_structure_factor_coef Fsqd
_refine_ls_weighting_details 'w=1/[\s^2^(Fo^2^)+(0.0796P)^2^+10510.1777P] where P=(Fo^2^+2Fc^2^)/3'
_refine_ls_weighting_scheme calc
_refine_ls_wR_factor_gt 0.2074
_refine_ls_wR_factor_ref 0.2422
_reflns_Friedel_coverage 0.000
_reflns_number_gt 11390
_reflns_number_total 15619
_reflns_threshold_expression 'I > 2\s(I)'
_cod_data_source_file ja9b10277_si_005.cif
_cod_data_source_block CuImma
_cod_depositor_comments
;
The following automatic conversions were performed:

data item '_diffrn_radiation_probe' value 'X-ray' was changed to
'x-ray' in accordance with the
/home/data/users/saulius/crontab/automatic-downloads/rss-feeds/ACS/lib/dictionaries/cif_core.dic
dictionary named 'cif_core.dic' version 2.4.2 last updated on
2011-04-26.

Automatic conversion script
Id: cif_fix_values 7556 2019-12-06 15:28:31Z antanas 
;
_cod_database_code 4133777
_shelx_shelxl_version_number 2016/6
_shelx_space_group_comment
;
The symmetry employed for this shelxl refinement is uniquely defined
by the following loop, which should always be used as a source of
symmetry information in preference to the above space-group names.
They are only intended as comments.
;
_shelx_estimated_absorpt_t_max 0.632
_shelx_estimated_absorpt_t_min 0.362
_olex2_refinement_description
;
1. Uiso/Uaniso restraints and constraints
Uanis(O36) \\sim Ueq, Uanis(O40) \\sim Ueq: with sigma of 0.01 and sigma for
terminal atoms of 0.02
Uanis(O79) \\sim Ueq: with sigma of 0.01 and sigma for terminal atoms of 0.02
Uanis(Cu4A) = Uanis(Cu4B)
Uanis(Cu1) = Uanis(Cu5A)
Uanis(Cu3) = Uanis(Cu1)
Uanis(O43) = Uanis(O2BA) = Uanis(Cu4B) = Uanis(Cu4A)
Uanis(O81) = Uanis(O0CA)
2. Rigid body (RIGU) restrains
 All non-hydrogen atoms
 with sigma for 1-2 distances of 0.002 and sigma for 1-3 distances of 0.002
3. Others
 Sof(Cu4A)=0.25*(1-FVAR(2))
 Sof(Cu4B)=0.25*FVAR(2)
 Fixed Sof: W14(0.5) W14B(0.5) W15(0.5) W15B(0.5) W16(0.5) Cu3(0.225)
 Cu2(0.25) Cu5B(0.15) K0AA(0.375) K2B(0.25) P4(0.25) P4B(0.25) P5(0.25)
 P5B(0.25) P6(0.25) Na1(0.25) Na2(0.25) O0CA(0.25) O2BA(0.25) O4(0.125)
 O39(0.5) O40(0.5) O41(0.5) O42(0.5) O43(0.25) O44(0.5) O69(0.5) O70(0.5)
 O71(0.5) O72(0.5) O73(0.5) O74(0.5) O75(0.5) O76(0.5) O79(0.5) O81(0.25)
 O82(0.5) O83(0.5) O84(0.5) O85(0.5) O86(0.5) O87(0.5) O0AA(0.5) O1AA(0.5)
 O4AA(0.5) O3AA(0.5) O5AA(0.25) O6AA(0.5) O3(0.25) O8AA(0.5) O9AA(0.25)
 O0BA(0.5) O3BA(0.25) O4BA(0.1)
;
_platon_squeeze_void_probe_radius 1.20
_olex2_submission_special_instructions 'No special instructions were received'

loop_
_space_group_symop_operation_xyz
'x, y, z'
'-x, -y+1/2, z'
'-x, y+1/2, -z'
'x, -y, -z'
'x+1/2, y+1/2, z+1/2'
'-x+1/2, -y+1, z+1/2'
'-x+1/2, y+1, -z+1/2'
'x+1/2, -y+1/2, -z+1/2'
'-x, -y, -z'
'x, y-1/2, -z'
'x, -y-1/2, z'
'-x, y, z'
'-x+1/2, -y+1/2, -z+1/2'
'x+1/2, y, -z+1/2'
'x+1/2, -y, z+1/2'
'-x+1/2, y+1/2, z+1/2'

loop_
_atom_site_label
_atom_site_type_symbol
_atom_site_fract_x
_atom_site_fract_y
_atom_site_fract_z
_atom_site_U_iso_or_equiv
_atom_site_adp_type
_atom_site_occupancy
_atom_site_site_symmetry_order
_atom_site_calc_flag
_atom_site_refinement_flags_posn
_atom_site_refinement_flags_adp
_atom_site_refinement_flags_occupancy
_atom_site_disorder_assembly
_atom_site_disorder_group
W1 W 0.53652(3) 0.32657(5) 0.50907(4) 0.0421(3) Uani 1 1 d . U . . .
W2 W 0.53592(2) 0.40642(4) 0.38453(4) 0.0274(2) Uani 1 1 d . U . A 2
W3 W 0.59496(2) 0.32646(5) 0.42444(5) 0.0410(3) Uani 1 1 d . U . . .
W4 W 0.55760(2) 0.40647(4) 0.24822(4) 0.0284(2) Uani 1 1 d . U . . .
W5 W 0.61715(2) 0.32654(5) 0.28630(6) 0.0420(3) Uani 1 1 d . U . . .
W6 W 0.59500(3) 0.32663(5) 0.14918(5) 0.0430(3) Uani 1 1 d . U . . .
W7 W 0.53621(3) 0.32664(5) 0.06336(5) 0.0469(3) Uani 1 1 d . U . . .
W8 W 0.500000 0.40777(6) 0.16324(6) 0.0306(3) Uani 1 2 d S TU P A .
W9 W 0.63515(2) 0.67357(5) 0.29657(7) 0.0499(4) Uani 1 1 d . U . . .
W10 W 0.64320(3) 0.67352(5) 0.15267(6) 0.0499(4) Uani 1 1 d . U . . .
W11 W 0.69209(3) 0.67342(5) 0.04562(5) 0.0513(4) Uani 1 1 d . U . . .
W12 W 0.76325(3) 0.67350(6) 0.01752(5) 0.0532(4) Uani 1 1 d . U . . .
W13 W 0.82913(3) 0.67328(6) 0.07764(6) 0.0519(4) Uani 1 1 d . U . . .
W14 W 0.80262(5) 0.59361(9) 0.19130(9) 0.0324(5) Uani 0.5 1 d . U . B 1
W14B W 0.77517(5) 0.59301(10) 0.13910(10) 0.0335(5) Uani 0.5 1 d . U . B 2
W15 W 0.73768(5) 0.59354(10) 0.13128(10) 0.0338(5) Uani 0.5 1 d . U . B 1
W15B W 0.70476(5) 0.59317(9) 0.16647(9) 0.0306(4) Uani 0.5 1 d . U . B 2
W16 W 0.68955(5) 0.59336(9) 0.23668(9) 0.0339(5) Uani 0.5 1 d . U . B 1
Cu1 Cu 0.58632(16) 0.5557(4) 0.2775(4) 0.0618(15) Uani 0.551(5) 1 d . U . C 1
Cu5A Cu 0.6257(9) 0.497(2) 0.206(2) 0.062(2) Uani 0.093(11) 1 d . U . B 2
Cu3 Cu 0.6279(4) 0.4414(9) 0.5100(9) 0.062(2) Uani 0.225 1 d . U . . .
Cu4A Cu 0.6642(9) 0.441(2) 0.263(2) 0.050(3) Uani 0.085(7) 1 d . U . B 2
Cu4B Cu 0.6684(5) 0.4455(11) 0.3023(11) 0.050(3) Uani 0.165(7) 1 d . U . B 1
Cu2 Cu 0.7520(5) 0.4412(12) 0.0793(12) 0.104(9) Uani 0.25 1 d . U . B .
Cu5B Cu 0.6756(8) 0.3699(14) 0.153(2) 0.089(8) Uani 0.15 1 d . U . . .
K0AA K 0.8970(5) 0.750000 0.0622(12) 0.116(7) Uani 0.75 2 d S TU P . .
K2 K 0.6110(2) 0.500000 0.000000 0.064(3) Uani 1 2 d S TU P . .
K2B K 0.6582(7) 0.4999(16) 0.0743(14) 0.069(5) Uani 0.25 1 d . U . B 2
K4 K 0.500000 0.4319(8) 0.5971(7) 0.105(6) Uani 1 2 d S TU P D 1
P1 P 0.53911(17) 0.250000 0.3943(3) 0.0233(15) Uani 1 2 d S TU P A .
P2 P 0.56336(18) 0.250000 0.2455(4) 0.0238(15) Uani 1 2 d S TU P A .
P3 P 0.500000 0.250000 0.1537(5) 0.027(2) Uani 1 4 d S TU P . .
P4 P 0.6842(4) 0.750000 0.2357(8) 0.027(3) Uani 0.5 2 d S TU P B 1
P4B P 0.7007(4) 0.750000 0.1590(8) 0.030(3) Uani 0.5 2 d S TU P B 2
P5 P 0.7365(4) 0.750000 0.1203(7) 0.030(3) Uani 0.5 2 d S TU P B 1
P5B P 0.7770(4) 0.750000 0.1295(8) 0.030(3) Uani 0.5 2 d S TU P B 2
P6 P 0.8076(4) 0.750000 0.1852(8) 0.028(3) Uani 0.5 2 d S TU P B 1
Na1 Na 0.500000 0.3226(11) 0.2869(10) 0.023(2) Uani 0.5 2 d S TU P A .
Na2 Na 0.750000 0.6772(11) 0.250000 0.023(2) Uani 0.5 2 d S TU P . .
O0CA O 0.648(2) 0.470(5) 0.030(4) 0.069(7) Uani 0.25 1 d . U . B 2
O1 O 0.5415(6) 0.250000 0.5452(10) 0.044(4) Uani 1 2 d S TU P D .
O1BA O 0.4767(5) 0.250000 0.1168(9) 0.029(5) Uani 1 2 d S TU P . .
O2 O 0.500000 0.3214(12) 0.5196(9) 0.038(3) Uani 1 2 d S TU P D .
O2BA O 0.6917(17) 0.413(4) 0.299(4) 0.050(3) Uani 0.25 1 d . U . . .
O2AA O 0.5430(5) 0.3790(10) 0.5574(8) 0.049(4) Uani 1 1 d . U . . .
O4 O 0.500000 0.500000 0.500000 0.041(18) Uiso 0.5 4 d S TU P . .
O5 O 0.5721(4) 0.3220(8) 0.4832(7) 0.036(2) Uani 1 1 d . U . . .
O6 O 0.5303(4) 0.3818(8) 0.4549(7) 0.035(3) Uani 1 1 d . U . . .
O7 O 0.5316(5) 0.250000 0.4523(9) 0.029(3) Uani 1 2 d S TU P A .
O8 O 0.5300(3) 0.3082(7) 0.3692(7) 0.029(2) Uani 1 1 d . U . . .
O9 O 0.500000 0.4117(11) 0.3734(10) 0.030(3) Uani 1 2 d S TU P A 2
O10 O 0.5689(5) 0.250000 0.3975(10) 0.028(3) Uani 1 2 d S TU P A .
O11 O 0.5704(4) 0.3799(8) 0.3962(7) 0.034(3) Uani 1 1 d . U . . .
O12 O 0.5408(4) 0.4840(8) 0.3959(7) 0.034(3) Uani 1 1 d . U . . .
O13 O 0.5412(3) 0.4094(8) 0.3127(7) 0.032(2) Uani 1 1 d . U . . .
O14 O 0.6105(6) 0.250000 0.4466(12) 0.043(4) Uani 1 2 d S TU P . .
O15 O 0.6164(4) 0.3773(9) 0.4515(9) 0.045(4) Uani 1 1 d . U . . .
O16 O 0.6116(3) 0.3207(8) 0.3591(8) 0.033(2) Uani 1 1 d . U . . .
O17 O 0.6358(5) 0.250000 0.2873(12) 0.040(3) Uani 1 2 d S TU P . .
O18 O 0.5876(4) 0.250000 0.2787(9) 0.025(3) Uani 1 2 d S TU P . .
O19 O 0.6422(4) 0.3773(10) 0.2897(9) 0.049(3) Uani 1 1 d . U . . .
O20 O 0.6158(3) 0.3223(8) 0.2109(8) 0.034(2) Uani 1 1 d . U . . .
O21 O 0.5889(3) 0.3799(8) 0.2828(7) 0.032(2) Uani 1 1 d . U . . .
O22 O 0.5656(4) 0.4834(8) 0.2446(9) 0.046(3) Uani 1 1 d . U . . .
O23 O 0.5254(3) 0.4114(8) 0.2162(7) 0.030(2) Uani 1 1 d . U . . .
O24 O 0.5744(3) 0.3804(8) 0.1864(7) 0.034(3) Uani 1 1 d . U . . .
O25 O 0.6147(4) 0.3779(9) 0.1179(8) 0.046(4) Uani 1 1 d . U . . .
O26 O 0.6101(6) 0.250000 0.1265(11) 0.041(4) Uani 1 2 d S TU P . .
O27 O 0.5735(4) 0.250000 0.1898(10) 0.027(3) Uani 1 2 d S TU P . .
O28 O 0.5486(3) 0.3084(7) 0.2545(7) 0.028(2) Uani 1 1 d . U . . .
O29 O 0.5251(4) 0.3805(8) 0.1161(7) 0.035(3) Uani 1 1 d . U . . .
O30 O 0.5693(4) 0.3218(8) 0.0981(8) 0.041(3) Uani 1 1 d . U . . .
O31 O 0.5462(5) 0.3774(9) 0.0161(8) 0.048(4) Uani 1 1 d . U . . .
O32 O 0.5420(7) 0.250000 0.0279(12) 0.051(4) Uani 1 2 d S TU P . .
O33 O 0.500000 0.3204(13) 0.0422(10) 0.043(4) Uani 1 2 d S TU P . .
O34 O 0.500000 0.4849(11) 0.1477(10) 0.037(5) Uani 1 2 d S TU P . .
O35 O 0.500000 0.3077(10) 0.1855(9) 0.029(3) Uani 1 2 d S TU P A .
O36 O 0.5634(5) 0.5803(11) 0.3413(12) 0.076(5) Uani 1 1 d . U . . .
O37 O 0.6016(6) 0.4913(14) 0.3473(12) 0.085(5) Uani 1 1 d . U . . .
O38 O 0.6101(4) 0.6247(10) 0.3066(11) 0.059(4) Uani 1 1 d . U . . .
O39 O 0.6104(9) 0.537(2) 0.215(2) 0.060(4) Uani 0.5 1 d . U . . .
O40 O 0.5709(10) 0.6188(19) 0.221(2) 0.063(6) Uani 0.5 1 d . U . . .
O41 O 0.5673(13) 0.498(3) 0.092(3) 0.094(17) Uani 0.5 1 d . U . B .
O42 O 0.6102(13) 0.645(3) 0.011(2) 0.084(14) Uani 0.5 1 d . U . B .
O43 O 0.6717(17) 0.333(4) 0.424(4) 0.050(3) Uani 0.25 1 d . U . . .
O44 O 0.6818(8) 0.5176(17) 0.2357(16) 0.043(4) Uani 0.5 1 d . U . . .
O45 O 0.6627(4) 0.6191(8) 0.2867(8) 0.042(3) Uani 1 1 d . U . . .
O46 O 0.6459(4) 0.6789(8) 0.3703(9) 0.044(3) Uani 1 1 d . U . . .
O47 O 0.6171(6) 0.750000 0.3051(14) 0.052(4) Uani 1 2 d S TU P . .
O48 O 0.6321(4) 0.6794(9) 0.2235(10) 0.051(3) Uani 1 1 d . U . . .
O49 O 0.6634(5) 0.750000 0.2855(12) 0.039(3) Uani 1 2 d S TU P . .
O50 O 0.6698(5) 0.750000 0.1757(12) 0.041(3) Uani 1 2 d S TU P . .
O51 O 0.6683(4) 0.6191(9) 0.1767(9) 0.043(2) Uani 1 1 d . U . . .
O52 O 0.6199(4) 0.6226(10) 0.1309(10) 0.053(4) Uani 1 1 d . U . . .
O53 O 0.6264(6) 0.750000 0.1363(15) 0.056(4) Uani 1 2 d S TU P . .
O54 O 0.6619(5) 0.6787(9) 0.0889(9) 0.054(3) Uani 1 1 d . U . . .
O55 O 0.7060(4) 0.6180(9) 0.0943(7) 0.044(2) Uani 1 1 d . U . . .
O56 O 0.7066(6) 0.750000 0.0959(10) 0.039(3) Uani 1 2 d S TU P . .
O57 O 0.6827(7) 0.750000 0.0120(12) 0.053(4) Uani 1 2 d S TU P . .
O58 O 0.6798(5) 0.6230(10) 0.0007(9) 0.057(4) Uani 1 1 d . U . . .
O59 O 0.7258(5) 0.6785(9) 0.0174(8) 0.051(3) Uani 1 1 d . U . . .
O60 O 0.7668(5) 0.6232(9) -0.0333(8) 0.057(4) Uani 1 1 d . U . . .
O61 O 0.7662(8) 0.750000 -0.0197(12) 0.058(4) Uani 1 2 d S TU P . .
O62 O 0.7604(6) 0.750000 0.0758(10) 0.040(3) Uani 1 2 d S TU P . .
O63 O 0.7602(4) 0.6184(9) 0.0729(7) 0.044(2) Uani 1 1 d . U . . .
O64 O 0.7999(5) 0.6793(9) 0.0333(9) 0.052(3) Uani 1 1 d . U . . .
O65 O 0.8461(5) 0.6221(9) 0.0403(8) 0.051(5) Uani 1 1 d . U . . .
O66 O 0.8417(7) 0.750000 0.0504(12) 0.053(5) Uani 1 2 d S TU P . .
O67 O 0.8101(6) 0.750000 0.1207(11) 0.040(3) Uani 1 2 d S TU P . .
O68 O 0.8103(4) 0.6185(9) 0.1187(8) 0.043(3) Uani 1 1 d . U . . .
O69 O 0.7950(7) 0.6920(15) 0.2002(14) 0.031(3) Uani 0.5 1 d . U . B 1
O70 O 0.8092(7) 0.5154(16) 0.1827(15) 0.035(7) Uani 0.5 1 d . U . . .
O71 O 0.7702(8) 0.5913(16) 0.1676(17) 0.030(3) Uani 0.5 1 d . U . B 1
O72 O 0.7777(8) 0.5137(16) 0.1266(14) 0.039(4) Uani 0.5 1 d . U . . .
O73 O 0.7394(7) 0.6925(16) 0.1508(14) 0.032(2) Uani 0.5 1 d . U . B 1
O74 O 0.7169(8) 0.5928(16) 0.1887(16) 0.032(3) Uani 0.5 1 d . U . B 1
O75 O 0.7380(8) 0.5173(17) 0.1172(14) 0.040(4) Uani 0.5 1 d . U . . .
O76 O 0.6993(7) 0.6903(15) 0.2394(15) 0.031(3) Uani 0.5 1 d . U . B 1
O79 O 0.9313(15) 0.708(4) 0.141(3) 0.116(11) Uani 0.5 1 d . U . . .
O80 O 0.9018(5) 0.6206(18) 0.0766(12) 0.088(7) Uani 1 1 d . U . . .
O81 O 0.630(2) 0.479(5) 0.065(4) 0.069(7) Uani 0.25 1 d . U . B 1
O82 O 0.7123(7) 0.6906(15) 0.1803(13) 0.028(3) Uani 0.5 1 d . U . B 2
O83 O 0.7710(7) 0.6879(15) 0.1549(14) 0.031(3) Uani 0.5 1 d . U . B 2
O84 O 0.6999(9) 0.5179(17) 0.1568(17) 0.046(4) Uani 0.5 1 d . U . . .
O85 O 0.7059(8) 0.5917(16) 0.2356(14) 0.030(4) Uani 0.5 1 d . U . B 2
O86 O 0.7873(8) 0.5903(16) 0.2078(15) 0.032(4) Uani 0.5 1 d . U . B 2
O87 O 0.7425(8) 0.5901(16) 0.1601(17) 0.031(3) Uani 0.5 1 d . U . B 2
O0AA O 0.5580(8) 0.7192(19) 0.2468(16) 0.043(9) Uiso 0.5 1 d . U . . .
O1AA O 0.6437(7) 0.5142(18) 0.1530(15) 0.039(9) Uiso 0.5 1 d . U . E 1
O4AA O 0.6176(8) 0.484(2) 0.284(2) 0.059(3) Uani 0.5 1 d . U . . .
O3AA O 0.7634(7) 0.5157(19) 0.0176(15) 0.042(10) Uiso 0.5 1 d . U . . .
O5AA O 0.4526(9) 0.500000 0.500000 0.027(10) Uiso 0.5 2 d S TU P F 1
O6AA O 0.7729(10) 0.4447(16) 0.0806(13) 0.042(6) Uani 0.5 1 d . U . . .
O7AA O 0.6837(9) 0.4256(18) 0.159(2) 0.055(6) Uani 0.51(5) 1 d . U . B .
O3 O 0.750000 0.463(4) 0.250000 0.08(2) Uiso 0.5 2 d S TU P . .
Na0A Na 0.750000 0.716(3) 0.250000 0.025(2) Uani 0.24(3) 2 d S TU P B .
Na3 Na 0.500000 0.285(3) 0.288(2) 0.025(3) Uani 0.22(3) 2 d S TU P A .
O8AA O 0.6712(8) 0.5162(19) 0.4230(15) 0.041(9) Uiso 0.5 1 d . U . . .
O9AA O 0.500000 0.530(5) 0.287(4) 0.09(3) Uiso 0.5 2 d S TU P G 2
O0BA O 0.6357(8) 0.514(2) 0.295(2) 0.056(4) Uani 0.5 1 d . U . B .
O3BA O 0.6444(13) 0.436(3) 0.477(3) 0.029(15) Uiso 0.25 1 d . U . . .
O4BA O 0.593(3) 0.409(6) 0.520(5) 0.01(3) Uiso 0.1 1 d . U . . .

loop_
_atom_site_aniso_label
_atom_site_aniso_U_11
_atom_site_aniso_U_22
_atom_site_aniso_U_33
_atom_site_aniso_U_23
_atom_site_aniso_U_13
_atom_site_aniso_U_12
W1 0.0699(8) 0.0259(6) 0.0305(6) -0.0053(4) -0.0062(5) -0.0015(5)
W2 0.0340(5) 0.0146(4) 0.0336(5) -0.0052(4) -0.0004(4) -0.0014(4)
W3 0.0394(6) 0.0230(5) 0.0606(8) -0.0017(5) -0.0158(6) -0.0029(4)
W4 0.0351(5) 0.0136(4) 0.0364(5) 0.0011(4) 0.0021(4) -0.0020(4)
W5 0.0337(6) 0.0189(5) 0.0735(9) 0.0009(5) -0.0064(6) -0.0034(4)
W6 0.0582(8) 0.0196(5) 0.0512(7) 0.0025(5) 0.0232(6) -0.0029(5)
W7 0.0721(9) 0.0279(6) 0.0409(7) 0.0061(5) 0.0185(6) 0.0007(6)
W8 0.0404(8) 0.0171(6) 0.0342(8) 0.0055(6) 0.000 0.000
W9 0.0397(7) 0.0246(6) 0.0853(10) 0.0008(6) 0.0124(7) -0.0049(5)
W10 0.0495(7) 0.0232(6) 0.0769(9) -0.0019(6) -0.0173(7) -0.0037(5)
W11 0.0836(10) 0.0251(6) 0.0452(7) -0.0024(5) -0.0225(7) -0.0037(6)
W12 0.0977(11) 0.0279(6) 0.0340(6) -0.0055(5) 0.0073(7) -0.0006(6)
W13 0.0693(9) 0.0274(6) 0.0589(8) -0.0041(5) 0.0323(7) 0.0002(6)
W14 0.0448(13) 0.0171(9) 0.0354(11) -0.0033(8) 0.0058(10) 0.0016(9)
W14B 0.0438(12) 0.0193(10) 0.0375(12) -0.0009(9) 0.0075(10) 0.0037(9)
W15 0.0486(13) 0.0200(10) 0.0330(12) -0.0040(9) 0.0011(10) -0.0019(9)
W15B 0.0406(11) 0.0155(9) 0.0356(11) -0.0021(8) 0.0000(10) -0.0026(8)
W16 0.0380(13) 0.0182(10) 0.0455(13) -0.0023(8) 0.0031(10) -0.0048(9)
Cu1 0.055(3) 0.038(3) 0.092(4) -0.022(3) 0.008(3) -0.010(3)
Cu5A 0.055(5) 0.038(3) 0.092(3) -0.022(4) 0.008(3) -0.010(3)
Cu3 0.055(5) 0.038(3) 0.092(3) -0.022(4) 0.008(3) -0.010(3)
Cu4A 0.053(5) 0.038(6) 0.060(9) -0.005(5) 0.009(5) -0.020(4)
Cu4B 0.053(5) 0.038(6) 0.060(9) -0.005(5) 0.009(5) -0.020(4)
Cu2 0.097(13) 0.088(12) 0.13(2) -0.087(15) 0.003(12) 0.006(9)
Cu5B 0.085(17) 0.025(7) 0.16(3) 0.006(11) -0.019(16) -0.005(7)
K0AA 0.077(8) 0.130(15) 0.140(18) 0.000 0.015(11) 0.000
K2 0.075(7) 0.046(6) 0.071(6) 0.025(5) 0.000 0.000
K2B 0.089(11) 0.053(11) 0.064(7) -0.011(7) -0.016(6) -0.016(9)
K4 0.092(9) 0.095(10) 0.129(12) -0.080(10) 0.000 0.000
P1 0.034(4) 0.006(3) 0.030(3) 0.000 0.002(3) 0.000
P2 0.033(4) 0.009(3) 0.030(4) 0.000 0.000(3) 0.000
P3 0.035(6) 0.017(4) 0.029(5) 0.000 0.000 0.000
P4 0.030(5) 0.006(5) 0.046(7) 0.000 -0.002(4) 0.000
P4B 0.038(5) 0.018(5) 0.035(5) 0.000 -0.005(5) 0.000
P5 0.046(6) 0.013(5) 0.030(5) 0.000 0.000(4) 0.000
P5B 0.043(6) 0.014(5) 0.032(5) 0.000 0.011(5) 0.000
P6 0.034(7) 0.013(5) 0.036(6) 0.000 0.007(6) 0.000
Na1 0.034(5) 0.008(7) 0.029(5) 0.000(3) 0.000 0.000
Na2 0.031(5) 0.010(7) 0.028(5) 0.000 0.003(4) 0.000
O0CA 0.075(11) 0.059(16) 0.072(8) -0.025(11) -0.017(8) 0.001(12)
O1 0.070(10) 0.035(5) 0.027(7) 0.000 -0.011(7) 0.000
O1BA 0.030(8) 0.036(12) 0.022(9) 0.000 0.005(6) 0.000
O2 0.067(4) 0.031(10) 0.017(10) -0.002(6) 0.000 0.000
O2BA 0.053(5) 0.038(6) 0.060(9) -0.005(5) 0.009(5) -0.020(4)
O2AA 0.074(8) 0.037(7) 0.035(6) -0.012(6) -0.011(7) -0.001(7)
O5 0.048(4) 0.023(7) 0.037(5) -0.006(4) -0.024(4) -0.004(4)
O6 0.045(7) 0.026(5) 0.036(4) 0.000(4) -0.005(4) 0.000(6)
O7 0.035(8) 0.025(6) 0.027(4) 0.000 -0.004(5) 0.000
O8 0.041(6) 0.014(3) 0.032(4) 0.001(3) -0.002(4) 0.002(3)
O9 0.036(4) 0.020(7) 0.033(6) -0.005(6) 0.000 0.000
O10 0.033(4) 0.018(6) 0.032(8) 0.000 -0.001(5) 0.000
O11 0.039(4) 0.023(5) 0.041(7) -0.006(6) -0.004(4) 0.002(4)
O12 0.047(8) 0.017(4) 0.038(7) -0.007(4) -0.008(8) -0.004(4)
O13 0.036(5) 0.024(6) 0.035(3) -0.006(4) 0.000(3) -0.007(5)
O14 0.042(8) 0.029(5) 0.058(10) 0.000 -0.015(7) 0.000
O15 0.035(7) 0.032(6) 0.067(9) -0.007(7) -0.014(6) 0.001(5)
O16 0.017(6) 0.017(7) 0.066(3) -0.002(4) -0.013(4) -0.004(4)
O17 0.028(6) 0.031(5) 0.063(10) 0.000 -0.001(7) 0.000
O18 0.028(5) 0.017(6) 0.029(7) 0.000 0.003(5) 0.000
O19 0.039(5) 0.034(5) 0.074(9) -0.007(6) 0.005(6) -0.010(4)
O20 0.019(6) 0.018(7) 0.065(3) 0.004(4) 0.018(4) -0.005(4)
O21 0.036(4) 0.019(5) 0.040(6) -0.001(5) 0.001(4) -0.004(4)
O22 0.043(7) 0.015(4) 0.080(9) 0.005(4) 0.010(6) -0.005(4)
O23 0.038(4) 0.020(5) 0.033(4) 0.004(4) 0.003(3) -0.002(4)
O24 0.037(7) 0.027(5) 0.038(5) 0.004(5) 0.006(4) 0.002(5)
O25 0.060(8) 0.026(6) 0.051(9) 0.001(7) 0.026(6) -0.003(6)
O26 0.050(9) 0.028(5) 0.045(9) 0.000 0.022(7) 0.000
O27 0.024(7) 0.026(6) 0.033(5) 0.000 0.001(4) 0.000
O28 0.035(4) 0.013(3) 0.034(5) -0.001(4) 0.000(4) 0.000(3)
O29 0.048(8) 0.028(6) 0.029(5) 0.011(4) 0.003(5) 0.006(6)
O30 0.059(5) 0.026(8) 0.038(6) 0.002(5) 0.025(4) 0.004(5)
O31 0.077(9) 0.035(7) 0.033(7) 0.004(6) 0.019(7) 0.000(8)
O32 0.074(11) 0.036(6) 0.043(11) 0.000 0.013(9) 0.000
O33 0.077(5) 0.031(12) 0.023(10) 0.012(9) 0.000 0.000
O34 0.057(15) 0.018(4) 0.037(12) 0.008(6) 0.000 0.000
O35 0.040(8) 0.016(4) 0.031(5) 0.001(3) 0.000 0.000
O36 0.076(10) 0.044(10) 0.109(10) -0.012(8) 0.045(9) -0.031(7)
O37 0.100(16) 0.064(11) 0.091(8) -0.004(9) 0.001(7) -0.017(10)
O38 0.043(6) 0.039(6) 0.096(9) -0.016(7) 0.019(7) -0.011(5)
O39 0.052(8) 0.033(8) 0.094(7) -0.009(7) 0.014(6) -0.014(6)
O40 0.069(13) 0.021(8) 0.098(11) -0.017(9) 0.011(9) -0.011(8)
O41 0.092(16) 0.10(4) 0.09(3) 0.01(3) 0.01(2) 0.02(3)
O42 0.12(4) 0.061(10) 0.07(3) -0.019(18) -0.01(3) 0.010(18)
O43 0.053(5) 0.038(6) 0.060(9) -0.005(5) 0.009(5) -0.020(4)
O44 0.052(8) 0.022(4) 0.054(15) -0.013(6) 0.008(8) -0.012(6)
O45 0.040(6) 0.022(6) 0.063(6) -0.008(6) 0.011(5) -0.008(4)
O46 0.045(10) 0.012(8) 0.076(5) -0.005(5) 0.020(5) -0.002(6)
O47 0.038(8) 0.036(5) 0.080(11) 0.000 0.015(9) 0.000
O48 0.051(9) 0.018(8) 0.085(3) -0.008(5) -0.001(4) -0.006(5)
O49 0.035(7) 0.022(6) 0.061(8) 0.000 0.008(6) 0.000
O50 0.035(5) 0.032(6) 0.055(6) 0.000 -0.010(5) 0.000
O51 0.036(4) 0.031(5) 0.062(5) 0.000(5) -0.007(4) -0.007(4)
O52 0.052(8) 0.030(7) 0.077(10) 0.001(8) -0.026(7) -0.001(6)
O53 0.043(8) 0.034(6) 0.089(12) 0.000 -0.026(8) 0.000
O54 0.070(6) 0.029(9) 0.062(6) -0.001(5) -0.020(5) -0.002(5)
O55 0.067(5) 0.032(6) 0.034(4) -0.005(4) -0.011(4) 0.001(5)
O56 0.056(6) 0.029(6) 0.033(6) 0.000 -0.010(4) 0.000
O57 0.084(11) 0.033(6) 0.042(9) 0.000 -0.025(7) 0.000
O58 0.097(11) 0.030(7) 0.044(8) 0.000(6) -0.030(7) -0.002(8)
O59 0.092(4) 0.032(9) 0.031(8) -0.006(5) -0.008(4) 0.003(5)
O60 0.106(11) 0.028(7) 0.037(6) 0.000(5) 0.019(8) -0.005(9)
O61 0.105(12) 0.035(6) 0.033(7) 0.000 0.012(8) 0.000
O62 0.060(6) 0.029(6) 0.031(5) 0.000 0.007(4) 0.000
O63 0.070(6) 0.031(6) 0.032(4) -0.001(4) 0.007(4) 0.001(6)
O64 0.084(4) 0.023(8) 0.049(7) -0.004(5) 0.023(4) 0.004(4)
O65 0.073(10) 0.032(7) 0.049(11) 0.006(7) 0.037(8) 0.003(8)
O66 0.075(8) 0.034(5) 0.049(15) 0.000 0.036(8) 0.000
O67 0.047(6) 0.030(6) 0.042(6) 0.000 0.017(5) 0.000
O68 0.052(5) 0.031(6) 0.046(6) 0.000(5) 0.024(5) 0.005(5)
O69 0.036(6) 0.015(4) 0.042(9) 0.000(5) 0.009(6) 0.000(5)
O70 0.044(14) 0.018(5) 0.043(17) -0.010(7) 0.004(14) 0.000(8)
O71 0.043(4) 0.015(8) 0.032(7) -0.002(7) 0.009(4) 0.000(5)
O72 0.068(9) 0.021(4) 0.029(11) -0.009(6) 0.019(9) 0.006(5)
O73 0.048(7) 0.018(4) 0.030(5) 0.002(3) 0.000(4) 0.002(4)
O74 0.038(5) 0.022(7) 0.035(6) -0.004(6) -0.002(4) -0.003(6)
O75 0.072(10) 0.023(4) 0.026(13) -0.008(6) -0.002(7) -0.003(5)
O76 0.032(5) 0.013(4) 0.047(9) 0.003(5) 0.001(5) 0.002(3)
O79 0.107(12) 0.121(15) 0.121(14) 0.002(10) 0.006(10) 0.003(10)
O80 0.056(11) 0.135(16) 0.073(17) 0.029(15) 0.011(12) 0.014(11)
O81 0.075(11) 0.059(16) 0.072(8) -0.025(11) -0.017(8) 0.001(12)
O82 0.035(5) 0.018(4) 0.031(7) -0.001(4) -0.001(6) 0.000(4)
O83 0.042(7) 0.018(4) 0.034(6) 0.001(4) 0.010(6) 0.001(4)
O84 0.061(8) 0.022(4) 0.053(11) -0.010(6) 0.003(8) -0.009(5)
O85 0.032(9) 0.021(10) 0.038(4) 0.001(6) 0.005(5) -0.005(8)
O86 0.041(9) 0.019(10) 0.035(5) -0.004(6) 0.009(5) 0.005(9)
O87 0.044(3) 0.019(7) 0.031(7) -0.004(7) 0.006(4) 0.002(4)
O4AA 0.046(6) 0.030(7) 0.102(7) -0.003(8) 0.004(6) -0.025(6)
O6AA 0.096(13) 0.017(11) 0.012(13) -0.001(9) 0.000(12) 0.009(9)
O7AA 0.059(13) 0.024(7) 0.08(2) 0.006(12) 0.009(12) -0.005(8)
Na0A 0.033(5) 0.011(7) 0.030(5) 0.000 0.002(4) 0.000
Na3 0.037(6) 0.008(7) 0.032(6) 0.001(4) 0.000 0.000
O0BA 0.043(6) 0.035(7) 0.090(7) -0.010(10) 0.014(7) -0.026(6)

loop_
_atom_type_symbol
_atom_type_description
_atom_type_scat_dispersion_real
_atom_type_scat_dispersion_imag
_atom_type_scat_source
Cu Cu 0.3201 1.2651 'International Tables Vol C Tables 4.2.6.8 and 6.1.1.4'
K K 0.2009 0.2494 'International Tables Vol C Tables 4.2.6.8 and 6.1.1.4'
Na Na 0.0362 0.0249 'International Tables Vol C Tables 4.2.6.8 and 6.1.1.4'
O O 0.0106 0.0060 'International Tables Vol C Tables 4.2.6.8 and 6.1.1.4'
P P 0.1023 0.0942 'International Tables Vol C Tables 4.2.6.8 and 6.1.1.4'
W W -0.8490 6.8722 'International Tables Vol C Tables 4.2.6.8 and 6.1.1.4'

loop_
_geom_angle_atom_site_label_1
_geom_angle_atom_site_label_2
_geom_angle_atom_site_label_3
_geom_angle
_geom_angle_site_symmetry_1
_geom_angle_site_symmetry_3
K4 W1 K0AA 118.6(4) . 6_655
O1 W1 K0AA 51.2(10) . 6_655
O1 W1 K4 107.4(9) . .
O1 W1 O2 90.9(13) . .
O1 W1 O5 89.6(11) . .
O1 W1 O7 72.1(8) . .
O2 W1 K0AA 140.5(8) . 6_655
O2 W1 K4 56.2(7) . .
O2 W1 O5 166.9(9) . .
O2 W1 O7 86.3(10) . .
O2AA W1 K0AA 81.7(8) . 6_655
O2AA W1 K4 42.3(8) . .
O2AA W1 O1 100.9(10) . .
O2AA W1 O2 97.6(11) . .
O2AA W1 O5 95.2(9) . .
O2AA W1 O6 99.0(9) . .
O2AA W1 O7 172.2(9) . .
O5 W1 K0AA 44.9(6) . 6_655
O5 W1 K4 135.7(5) . .
O5 W1 O7 81.4(8) . .
O6 W1 K0AA 131.2(7) . 6_655
O6 W1 K4 88.5(7) . .
O6 W1 O1 160.0(9) . .
O6 W1 O2 88.2(10) . .
O6 W1 O5 86.9(8) . .
O6 W1 O7 87.9(7) . .
O7 W1 K0AA 91.0(6) . 6_655
O7 W1 K4 142.4(7) . .
O6 W2 Na1 116.0(7) . .
O6 W2 O8 83.1(7) . .
O6 W2 O11 85.1(8) . .
O8 W2 Na1 46.8(6) . .
O9 W2 Na1 54.1(7) . .
O9 W2 O6 90.4(9) . .
O9 W2 O8 83.8(8) . .
O9 W2 O11 166.1(9) . .
O11 W2 Na1 116.7(6) . .
O11 W2 O8 82.6(7) . .
O12 W2 Na1 133.0(7) . .
O12 W2 O6 97.6(8) . .
O12 W2 O8 179.3(9) . .
O12 W2 O9 96.5(9) . .
O12 W2 O11 97.1(8) . .
O12 W2 O13 96.5(8) . .
O13 W2 Na1 53.7(6) . .
O13 W2 O6 165.8(8) . .
O13 W2 O8 82.8(7) . .
O13 W2 O9 89.7(9) . .
O13 W2 O11 91.5(8) . .
O5 W3 K0AA 48.6(6) . 6_655
O5 W3 O10 80.2(8) . .
O10 W3 K0AA 92.0(6) . 6_655
O11 W3 K0AA 132.8(7) . 6_655
O11 W3 O5 84.8(8) . .
O11 W3 O10 85.1(7) . .
O11 W3 O14 158.7(9) . .
O11 W3 O16 90.7(8) . .
O14 W3 K0AA 47.9(10) . 6_655
O14 W3 O5 89.3(11) . .
O14 W3 O10 73.7(8) . .
O15 W3 K0AA 80.4(8) . 6_655
O15 W3 O5 96.9(9) . .
O15 W3 O10 171.8(9) . .
O15 W3 O11 102.4(9) . .
O15 W3 O14 98.6(10) . .
O15 W3 O16 95.8(9) . .
O16 W3 K0AA 136.3(6) . 6_655
O16 W3 O5 167.2(7) . .
O16 W3 O10 87.5(8) . .
O16 W3 O14 90.7(11) . .
O13 W4 Na1 52.8(7) . .
O13 W4 O21 89.5(8) . .
O13 W4 O23 88.5(8) . .
O13 W4 O24 164.7(8) . .
O13 W4 O28 82.4(7) . .
O21 W4 Na1 115.1(6) . .
O21 W4 O28 82.1(7) . .
O22 W4 Na1 134.0(8) . .
O22 W4 O13 97.3(9) . .
O22 W4 O21 96.0(9) . .
O22 W4 O23 98.0(9) . .
O22 W4 O24 97.3(9) . .
O22 W4 O28 178.1(9) . .
O23 W4 Na1 53.6(6) . .
O23 W4 O21 166.0(7) . .
O23 W4 O24 93.8(8) . .
O23 W4 O28 83.8(7) . .
O24 W4 Na1 117.6(7) . .
O24 W4 O21 84.6(8) . .
O24 W4 O28 82.8(7) . .
O28 W4 Na1 47.1(6) . .
O16 W5 O17 90.5(11) . .
O16 W5 O18 86.1(8) . .
O16 W5 O20 167.3(7) . .
O17 W5 O18 73.9(8) . .
O17 W5 O20 89.5(11) . .
O19 W5 O16 96.3(9) . .
O19 W5 O17 99.1(10) . .
O19 W5 O18 172.7(9) . .
O19 W5 O20 96.2(9) . .
O19 W5 O21 102.4(9) . .
O20 W5 O18 81.7(8) . .
O21 W5 O16 88.1(7) . .
O21 W5 O17 158.4(8) . .
O21 W5 O18 84.5(7) . .
O21 W5 O20 87.3(7) . .
O20 W6 O27 82.3(8) . .
O24 W6 O20 86.2(8) . .
O24 W6 O26 159.3(9) . .
O24 W6 O27 85.9(7) . .
O24 W6 O30 88.8(8) . .
O25 W6 O20 94.4(9) . .
O25 W6 O24 101.0(9) . .
O25 W6 O26 99.4(9) . .
O25 W6 O27 172.2(8) . .
O25 W6 O30 97.9(10) . .
O26 W6 O20 88.6(11) . .
O26 W6 O27 73.6(8) . .
O30 W6 O20 167.3(7) . .
O30 W6 O26 92.0(11) . .
O30 W6 O27 85.8(8) . .
O29 W7 O1BA 85.4(7) . 2_655
O29 W7 O30 88.6(8) . .
O29 W7 O32 158.2(9) . .
O29 W7 O33 86.8(10) . .
O30 W7 O1BA 87.0(8) . 2_655
O30 W7 O33 166.7(9) . .
O31 W7 O1BA 172.1(8) . 2_655
O31 W7 O29 102.3(9) . .
O31 W7 O30 95.1(10) . .
O31 W7 O32 99.4(10) . .
O31 W7 O33 98.0(11) . .
O32 W7 O1BA 72.9(9) . 2_655
O32 W7 O30 91.8(12) . .
O32 W7 O33 87.9(13) . .
O33 W7 O1BA 80.3(9) . 2_655
O23 W8 Na1 53.2(5) . .
O23 W8 Na1 53.2(5) 12_655 .
O23 W8 O23 88.4(11) . 12_655
O23 W8 O35 81.7(7) . .
O23 W8 O35 81.7(7) 12_655 .
O29 W8 Na1 113.7(6) 12_655 .
O29 W8 Na1 113.7(6) . .
O29 W8 O23 163.9(7) . 12_655
O29 W8 O23 89.3(8) 12_655 12_655
O29 W8 O23 89.3(8) . .
O29 W8 O23 163.9(7) 12_655 .
O29 W8 O29 88.6(12) 12_655 .
O29 W8 O35 82.2(7) 12_655 .
O29 W8 O35 82.2(7) . .
O34 W8 Na1 133.5(10) . .
O34 W8 O23 97.3(8) . .
O34 W8 O23 97.3(8) . 12_655
O34 W8 O29 98.8(8) . .
O34 W8 O29 98.8(8) . 12_655
O34 W8 O35 178.7(11) . .
O35 W8 Na1 45.1(7) . .
O38 W9 O45 103.1(10) . .
O38 W9 O46 96.3(11) . .
O38 W9 O47 97.7(11) . .
O38 W9 O48 97.3(11) . .
O38 W9 O49 170.7(9) . .
O45 W9 O46 86.9(9) . .
O45 W9 O47 159.1(9) . .
O45 W9 O48 88.4(9) . .
O45 W9 O49 86.3(7) . .
O46 W9 O49 83.7(10) . .
O47 W9 O46 89.0(12) . .
O47 W9 O49 72.9(9) . .
O48 W9 O46 166.3(8) . .
O48 W9 O47 90.8(13) . .
O48 W9 O49 83.1(10) . .
O48 W10 O50 83.6(10) . .
O51 W10 O48 86.5(10) . .
O51 W10 O50 86.5(8) . .
O51 W10 O53 159.5(10) . .
O51 W10 O54 87.8(10) . .
O52 W10 O48 97.7(11) . .
O52 W10 O50 171.7(9) . .
O52 W10 O51 101.8(9) . .
O52 W10 O53 98.7(10) . .
O52 W10 O54 97.0(11) . .
O53 W10 O48 90.8(13) . .
O53 W10 O50 73.1(9) . .
O54 W10 O48 165.0(9) . .
O54 W10 O50 82.3(10) . .
O54 W10 O53 89.7(13) . .
O54 W11 O56 84.3(10) . .
O55 W11 O54 88.3(10) . .
O55 W11 O56 87.3(8) . .
O55 W11 O57 160.6(9) . .
O55 W11 O59 86.1(9) . .
O57 W11 O54 90.0(13) . .
O57 W11 O56 73.3(9) . .
O58 W11 O54 96.9(11) . .
O58 W11 O55 101.0(9) . .
O58 W11 O56 171.6(9) . .
O58 W11 O57 98.4(10) . .
O58 W11 O59 97.2(11) . .
O59 W11 O54 165.6(9) . .
O59 W11 O56 82.1(10) . .
O59 W11 O57 90.8(13) . .
O59 W12 O62 83.9(10) . .
O60 W12 O59 98.1(11) . .
O60 W12 O61 98.9(10) . .
O60 W12 O62 171.6(9) . .
O60 W12 O63 101.0(9) . .
O60 W12 O64 95.3(11) . .
O61 W12 O59 91.8(14) . .
O61 W12 O62 72.9(9) . .
O61 W12 O64 88.3(14) . .
O63 W12 O59 87.2(9) . .
O63 W12 O61 160.0(10) . .
O63 W12 O62 87.2(8) . .
O63 W12 O64 88.0(9) . .
O64 W12 O59 166.4(8) . .
O64 W12 O62 83.1(10) . .
O46 W13 K0AA 54.4(7) 7_645 .
O46 W13 O64 168.2(8) 7_645 .
O46 W13 O66 88.1(13) 7_645 .
O46 W13 O67 84.7(10) 7_645 .
O64 W13 K0AA 129.3(7) . .
O64 W13 O67 83.6(10) . .
O65 W13 K0AA 75.2(8) . .
O65 W13 O46 94.7(11) . 7_645
O65 W13 O64 97.1(11) . .
O65 W13 O66 100.0(10) . .
O65 W13 O67 172.2(8) . .
O65 W13 O68 100.6(9) . .
O66 W13 K0AA 44.8(11) . .
O66 W13 O64 89.8(13) . .
O66 W13 O67 72.2(9) . .
O67 W13 K0AA 98.2(7) . .
O68 W13 K0AA 143.0(8) . .
O68 W13 O46 90.2(9) . 7_645
O68 W13 O64 87.6(9) . .
O68 W13 O66 159.4(9) . .
O68 W13 O67 87.2(8) . .
W16 W14 Na2 76.02(11) 7_645 .
W16 W14 O45 61.5(6) 7_645 7_645
W16 W14 O68 151.1(7) 7_645 .
W16 W14 O69 86.5(10) 7_645 .
O45 W14 Na2 116.1(6) 7_645 .
O45 W14 O68 90.4(9) 7_645 .
O45 W14 O69 82.4(11) 7_645 .
O68 W14 Na2 114.4(6) . .
O68 W14 O69 82.7(11) . .
O69 W14 Na2 47.9(10) . .
O70 W14 W16 94.5(13) . 7_645
O70 W14 Na2 133.5(13) . .
O70 W14 O45 97.1(14) . 7_645
O70 W14 O68 95.9(14) . .
O70 W14 O69 178.4(17) . .
O70 W14 O71 96.8(17) . .
O71 W14 W16 122.2(14) . 7_645
O71 W14 Na2 55.9(12) . .
O71 W14 O45 165.3(12) . 7_645
O71 W14 O68 83.2(15) . .
O71 W14 O69 83.7(15) . .
O63 W14B Na2 113.6(6) . .
O63 W14B O68 93.6(9) . .
O63 W14B O83 81.6(12) . .
O68 W14B Na2 113.9(6) . .
O68 W14B O83 83.0(11) . .
O72 W14B Na2 131.5(12) . .
O72 W14B O63 98.3(14) . .
O72 W14B O68 98.7(15) . .
O72 W14B O83 178.3(17) . .
O72 W14B O86 96.7(17) . .
O72 W14B O87 95.4(18) . .
O83 W14B Na2 47.3(10) . .
O86 W14B Na2 53.0(12) . .
O86 W14B O63 164.7(12) . .
O86 W14B O68 86.8(15) . .
O86 W14B O83 83.3(14) . .
O87 W14B Na2 55.6(13) . .
O87 W14B O63 83.7(16) . .
O87 W14B O68 165.9(13) . .
O87 W14B O83 82.9(15) . .
O87 W14B O86 92.1(19) . .
O55 W15 Na2 115.1(6) . .
O55 W15 O63 93.6(9) . .
O55 W15 O73 83.5(11) . .
O63 W15 Na2 113.6(6) . .
O63 W15 O73 83.5(11) . .
O71 W15 Na2 56.5(12) . .
O71 W15 O55 166.0(12) . .
O71 W15 O63 81.3(14) . .
O71 W15 O73 83.0(14) . .
O73 W15 Na2 46.5(10) . .
O74 W15 Na2 55.2(13) . .
O74 W15 O55 83.8(15) . .
O74 W15 O63 164.7(12) . .
O74 W15 O71 97.7(19) . .
O74 W15 O73 81.3(14) . .
O75 W15 Na2 132.0(13) . .
O75 W15 O55 99.4(15) . .
O75 W15 O63 95.5(15) . .
O75 W15 O71 94.1(18) . .
O75 W15 O73 177.0(18) . .
O75 W15 O74 99.8(17) . .
Na2 W15B K2B 178.0(6) . .
O51 W15B K2B 68.5(8) . .
O51 W15B Na2 113.5(6) . .
O51 W15B O82 83.3(11) . .
O55 W15B K2B 65.5(8) . .
O55 W15B Na2 113.8(7) . .
O55 W15B O51 94.7(9) . .
O55 W15B O82 83.3(11) . .
O55 W15B O87 84.0(14) . .
O82 W15B K2B 134.8(11) . .
O82 W15B Na2 46.3(10) . .
O84 W15B K2B 47.1(17) . .
O84 W15B Na2 131.9(16) . .
O84 W15B O51 98.4(16) . .
O84 W15B O55 97.5(16) . .
O84 W15B O82 178.0(19) . .
O84 W15B O85 97.9(19) . .
O84 W15B O87 96.1(19) . .
O85 W15B K2B 127.7(13) . .
O85 W15B Na2 53.3(12) . .
O85 W15B O51 84.6(15) . .
O85 W15B O55 164.5(12) . .
O85 W15B O82 81.2(14) . .
O85 W15B O87 92.8(19) . .
O87 W15B K2B 123.2(13) . .
O87 W15B Na2 54.8(12) . .
O87 W15B O51 165.4(12) . .
O87 W15B O82 82.2(14) . .
W14 W16 Na2 73.77(12) 7_645 .
W14 W16 O45 61.3(6) 7_645 .
W14 W16 O51 151.7(6) 7_645 .
W14 W16 O76 85.1(10) 7_645 .
O44 W16 W14 94.0(15) . 7_645
O44 W16 Na2 133.6(15) . .
O44 W16 O45 96.3(15) . .
O44 W16 O51 97.1(16) . .
O44 W16 O74 99.6(17) . .
O44 W16 O76 179.0(18) . .
O45 W16 Na2 114.5(6) . .
O45 W16 O76 82.9(11) . .
O51 W16 Na2 114.9(6) . .
O51 W16 O45 91.6(9) . .
O51 W16 O76 83.5(11) . .
O74 W16 W14 118.4(13) . 7_645
O74 W16 Na2 53.9(12) . .
O74 W16 O45 164.1(12) . .
O74 W16 O51 85.3(15) . .
O74 W16 O76 81.2(14) . .
O76 W16 Na2 46.5(10) . .
O22 Cu1 O36 102.0(10) . .
O22 Cu1 O37 92.6(10) . .
O22 Cu1 O38 174.5(10) . .
O22 Cu1 O39 81.8(14) . .
O22 Cu1 O40 90.2(13) . .
O22 Cu1 O4AA 83.9(12) . .
O36 Cu1 O37 75.7(12) . .
O36 Cu1 O40 98.9(16) . .
O36 Cu1 O4AA 122.2(17) . .
O38 Cu1 O36 83.1(10) . .
O38 Cu1 O37 86.8(11) . .
O38 Cu1 O39 93.1(14) . .
O38 Cu1 O40 90.9(14) . .
O38 Cu1 O4AA 91.8(13) . .
O39 Cu1 O36 176.1(14) . .
O39 Cu1 O37 105.1(17) . .
O39 Cu1 O40 80(2) . .
O39 Cu1 O4AA 59(2) . .
O40 Cu1 O37 174.3(16) . .
O40 Cu1 O4AA 139(2) . .
O4AA Cu1 O37 46.5(16) . .
Cu4A Cu5A K2B 98.8(18) . .
O39 Cu5A Cu4A 134(5) . .
O39 Cu5A K2B 118(4) . .
O39 Cu5A O4AA 76(4) . .
O39 Cu5A O0BA 81(4) . .
O4AA Cu5A Cu4A 65(2) . .
O4AA Cu5A K2B 164(3) . .
O4AA Cu5A O0BA 29.8(16) . .
O0BA Cu5A Cu4A 52.8(19) . .
O0BA Cu5A K2B 139(2) . .
O15 Cu3 Cu3 119.6(16) . 4_566
O65 Cu3 Cu3 136.0(9) 6_655 4_566
O65 Cu3 O15 91.3(10) 6_655 .
O3BA Cu3 Cu3 87(4) . 4_566
O3BA Cu3 O15 69(3) . .
O3BA Cu3 O65 75(3) . 6_655
O3BA Cu3 O4BA 136(5) . .
O4BA Cu3 Cu3 111(4) . 4_566
O4BA Cu3 O15 67(4) . .
O4BA Cu3 O65 109(4) . 6_655
O2BA Cu4A Cu5A 172(4) . .
O2BA Cu4A O19 93(4) . .
O2BA Cu4A O44 95(3) . .
O2BA Cu4A O0BA 123(4) . .
O19 Cu4A Cu5A 94(2) . .
O19 Cu4A O44 170(3) . .
O19 Cu4A O0BA 88(2) . .
O44 Cu4A Cu5A 78(2) . .
O44 Cu4A O0BA 82(2) . .
O0BA Cu4A Cu5A 55(2) . .
O2BA Cu4B O19 103(4) . .
O2BA Cu4B O44 91(4) . .
O2BA Cu4B O70 83(4) . 7_645
O2BA Cu4B O0BA 166(4) . .
O19 Cu4B O44 123.2(17) . .
O19 Cu4B O0BA 87.0(15) . .
O70 Cu4B O19 175(2) 7_645 .
O70 Cu4B O44 57.9(16) 7_645 .
O70 Cu4B O0BA 88.3(17) 7_645 .
O0BA Cu4B O44 74.9(17) . .
O60 Cu2 O72 122.8(18) 4_565 .
O60 Cu2 O75 171(2) 4_565 .
O60 Cu2 O3AA 88.6(16) 4_565 .
O75 Cu2 O72 55.7(16) . .
O75 Cu2 O3AA 82.2(18) . .
O3AA Cu2 O72 75.7(15) . .
O6AA Cu2 O60 71(2) . 4_565
O6AA Cu2 O72 52(2) . .
O6AA Cu2 O75 107(3) . .
O6AA Cu2 O3AA 74(3) . .
O7AA Cu5B K2B 55(3) . .
O1 K0AA W3 76.9(7) 6_654 6_654
O5 K0AA W3 28.6(5) 6_654 6_654
O5 K0AA W3 63.4(6) 16_654 6_654
O5 K0AA O1 51.8(6) 16_654 6_654
O5 K0AA O1 51.8(6) 6_654 6_654
O5 K0AA O5 61.8(8) 6_654 16_654
O5 K0AA O46 167.7(12) 16_654 7_645
O5 K0AA O46 167.7(12) 6_654 13_665
O5 K0AA O46 119.3(5) 6_654 7_645
O5 K0AA O46 119.3(5) 16_654 13_665
O14 K0AA W3 28.4(3) 6_654 6_654
O14 K0AA O1 89.8(10) 6_654 6_654
O14 K0AA O5 53.4(7) 6_654 16_654
O14 K0AA O5 53.4(7) 6_654 6_654
O14 K0AA O46 116.2(10) 6_654 7_645
O14 K0AA O46 116.2(10) 6_654 13_665
O46 K0AA W3 139.3(9) 13_665 6_654
O46 K0AA W3 111.1(6) 7_645 6_654
O46 K0AA O1 139.7(9) 7_645 6_654
O46 K0AA O1 139.7(9) 13_665 6_654
O46 K0AA O46 56.7(8) 7_645 13_665
O66 K0AA W3 90.7(9) . 6_654
O66 K0AA O1 166.3(14) . 6_654
O66 K0AA O5 117.4(11) . 6_654
O66 K0AA O5 117.4(11) . 16_654
O66 K0AA O14 76.5(11) . 6_654
O66 K0AA O46 50.4(7) . 13_665
O66 K0AA O46 50.4(7) . 7_645
O79 K0AA W3 116.2(17) . 6_654
O79 K0AA W3 134.9(17) 11_575 6_654
O79 K0AA O1 58.2(17) . 6_654
O79 K0AA O1 58.2(17) 11_575 6_654
O79 K0AA O5 88.9(17) 11_575 16_654
O79 K0AA O5 88.9(17) . 6_654
O79 K0AA O5 107.7(18) 11_575 6_654
O79 K0AA O5 107.7(18) . 16_654
O79 K0AA O14 142.0(18) . 6_654
O79 K0AA O14 142.0(18) 11_575 6_654
O79 K0AA O46 101.8(19) 11_575 7_645
O79 K0AA O46 84.6(17) 11_575 13_665
O79 K0AA O46 84.6(17) . 7_645
O79 K0AA O46 101.8(19) . 13_665
O79 K0AA O66 134.3(19) . .
O79 K0AA O66 134.3(19) 11_575 .
O79 K0AA O79 37(3) . 11_575
O80 K0AA W3 121.5(10) 11_575 6_654
O80 K0AA W3 72.2(8) . 6_654
O80 K0AA O1 86.0(7) 11_575 6_654
O80 K0AA O1 86.0(7) . 6_654
O80 K0AA O5 62.3(7) . 6_654
O80 K0AA O5 123.2(10) . 16_654
O80 K0AA O5 62.3(7) 11_575 16_654
O80 K0AA O5 123.2(10) 11_575 6_654
O80 K0AA O14 98.1(9) 11_575 6_654
O80 K0AA O14 98.1(9) . 6_654
O80 K0AA O46 117.3(10) . 13_665
O80 K0AA O46 117.3(10) 11_575 7_645
O80 K0AA O46 61.4(7) 11_575 13_665
O80 K0AA O46 61.4(7) . 7_645
O80 K0AA O66 95.8(8) . .
O80 K0AA O66 95.8(8) 11_575 .
O80 K0AA O79 62.6(18) . .
O80 K0AA O79 99.4(19) . 11_575
O80 K0AA O79 62.6(18) 11_575 11_575
O80 K0AA O79 99.4(19) 11_575 .
O80 K0AA O80 161.8(18) . 11_575
K2B K2 O41 171.6(14) 4_565 .
K2B K2 O41 96.1(14) . .
K2B K2 O42 87.4(13) . .
K2B K2 O42 93.7(14) 4_565 .
O0CA K2 K2B 61(3) 4_565 .
O0CA K2 K2B 23(3) . .
O0CA K2 O0CA 56(6) 4_565 .
O0CA K2 O41 151(3) 4_565 .
O0CA K2 O41 110(3) . .
O0CA K2 O42 75(3) 4_565 .
O0CA K2 O42 106(3) . .
O41 K2 O41 92(2) . 4_565
O42 K2 O41 86.6(18) . .
O42 K2 O41 92.4(17) 4_565 .
O42 K2 O41 86.6(18) 4_565 4_565
O42 K2 O41 92.4(17) . 4_565
O42 K2 O42 179(3) . 4_565
O81 K2 K2B 97(3) . 4_565
O81 K2 K2B 25(3) 4_565 4_565
O81 K2 O0CA 86(5) . 4_565
O81 K2 O0CA 36(4) 4_565 4_565
O81 K2 O41 75(4) . .
O81 K2 O41 75(4) 4_565 4_565
O81 K2 O41 162(4) 4_565 .
O81 K2 O41 162(4) . 4_565
O81 K2 O42 99(3) . .
O81 K2 O42 82(3) . 4_565
O81 K2 O42 99(3) 4_565 4_565
O81 K2 O42 82(3) 4_565 .
O81 K2 O81 120(7) 4_565 .
Cu5A K2B W15B 75.5(9) . .
Cu5B K2B W15B 84.3(9) . .
Cu5B K2B Cu5A 66.2(13) . .
Cu5B K2B K2B 124.5(15) . 4_565
K2 K2B W15B 148.8(12) . .
K2 K2B Cu5A 101.0(13) . .
K2 K2B Cu5B 123.3(12) . .
K2 K2B K2B 52.3(7) . 4_565
K2B K2B W15B 126.9(10) 4_565 .
O0CA K2B W15B 162(5) . .
O0CA K2B W15B 125(2) 4_565 .
O0CA K2B Cu5A 122(5) . .
O0CA K2B Cu5A 140(3) 4_565 .
O0CA K2B Cu5B 140(2) 4_565 .
O0CA K2B Cu5B 101(5) . .
O0CA K2B K2 43(2) 4_565 .
O0CA K2B K2 37(5) . .
O0CA K2B O84 140(3) 4_565 .
O0CA K2B O84 152(5) . .
O0CA K2B O7AA 154(3) 4_565 .
O0CA K2B O7AA 120(5) . .
O84 K2B W15B 23.3(8) . .
O84 K2B Cu5A 72.8(13) . .
O84 K2B Cu5B 61.7(12) . .
O84 K2B K2 170.3(16) . .
O84 K2B K2B 133.7(11) . 4_565
O7AA K2B W15B 64.1(10) . .
O7AA K2B Cu5A 62.9(14) . .
O7AA K2B Cu5B 20.3(10) . .
O7AA K2B K2 142.4(15) . .
O7AA K2B K2B 136.3(16) . 4_565
O7AA K2B O84 41.6(12) . .
W1 K4 W1 61.6(2) . 12_655
O2 K4 W1 31.17(12) . .
O2 K4 W1 31.17(12) . 12_655
O2AA K4 W1 25.1(4) 12_655 12_655
O2AA K4 W1 86.6(5) . 12_655
O2AA K4 W1 86.6(5) 12_655 .
O2AA K4 W1 25.1(4) . .
O2AA K4 O2 55.8(5) . .
O2AA K4 O2 55.8(5) 12_655 .
O2AA K4 O2AA 111.5(10) . 12_655
O2AA K4 O4 83.6(6) . .
O2AA K4 O4 83.6(6) 12_655 .
O2AA K4 O12 157.5(11) . 9_666
O2AA K4 O12 157.5(11) 12_655 4_566
O2AA K4 O12 70.5(6) 12_655 9_666
O2AA K4 O12 70.5(6) . 4_566
O4 K4 W1 77.6(4) . 12_655
O4 K4 W1 77.6(4) . .
O4 K4 O2 80.5(6) . .
O12 K4 W1 145.2(7) 4_566 12_655
O12 K4 W1 92.4(4) 4_566 .
O12 K4 W1 145.2(7) 9_666 .
O12 K4 W1 92.4(4) 9_666 12_655
O12 K4 O2 122.5(5) 4_566 .
O12 K4 O2 122.5(5) 9_666 .
O12 K4 O4 74.2(6) 9_666 .
O12 K4 O4 74.2(6) 4_566 .
O12 K4 O12 99.1(9) 4_566 9_666
O7 P1 O10 101.8(14) . .
O8 P1 O7 109.8(9) . .
O8 P1 O7 109.8(9) 11_565 .
O8 P1 O8 114.8(14) . 11_565
O8 P1 O10 109.9(9) 11_565 .
O8 P1 O10 109.9(9) . .
O18 P2 O27 103.6(14) . .
O28 P2 O18 110.0(9) . .
O28 P2 O18 110.0(9) 11_565 .
O28 P2 O27 108.9(9) . .
O28 P2 O27 108.9(9) 11_565 .
O28 P2 O28 114.8(14) . 11_565
O1BA P3 O1BA 104.3(19) . 2_655
O35 P3 O1BA 109.7(6) 2_655 .
O35 P3 O1BA 109.7(6) . .
O35 P3 O1BA 109.7(6) 2_655 2_655
O35 P3 O1BA 109.7(6) . 2_655
O35 P3 O35 113(2) 2_655 .
O49 P4 P6 52.4(13) . 13_665
O49 P4 O50 113.4(17) . .
O50 P4 P6 165.8(16) . 13_665
O76 P4 P6 80.3(17) 11_575 13_665
O76 P4 P6 80.3(17) . 13_665
O76 P4 O49 107.0(17) . .
O76 P4 O49 107.0(17) 11_575 .
O76 P4 O50 106.6(17) 11_575 .
O76 P4 O50 106.6(17) . .
O76 P4 O76 116(3) 11_575 .
O56 P4B O50 115.7(18) . .
O82 P4B O50 107.3(16) 11_575 .
O82 P4B O50 107.3(16) . .
O82 P4B O56 106.1(16) . .
O82 P4B O56 106.1(16) 11_575 .
O82 P4B O82 115(3) 11_575 .
O56 P5 O62 115.6(18) . .
O73 P5 O56 107.2(18) . .
O73 P5 O56 107.2(18) 11_575 .
O73 P5 O62 106.4(18) 11_575 .
O73 P5 O62 106.4(18) . .
O73 P5 O73 114(3) . 11_575
O62 P5B O67 114.8(18) . .
O83 P5B O62 104.6(17) 11_575 .
O83 P5B O62 104.6(17) . .
O83 P5B O67 105.1(17) 11_575 .
O83 P5B O67 105.1(17) . .
O83 P5B O83 123(3) 11_575 .
O49 P6 P4 51.6(12) 13_665 13_665
O67 P6 P4 163.6(16) . 13_665
O67 P6 O49 112.0(18) . 13_665
O69 P6 P4 80.5(17) 11_575 13_665
O69 P6 P4 80.5(17) . 13_665
O69 P6 O49 106.6(18) 11_575 13_665
O69 P6 O49 106.6(18) . 13_665
O69 P6 O67 107.3(18) 11_575 .
O69 P6 O67 107.3(17) . .
O69 P6 O69 117(3) . 11_575
O8 Na1 O8 72.6(10) 12_655 .
O8 Na1 O9 58.2(7) 12_655 .
O8 Na1 O9 58.2(7) . .
O8 Na1 O13 109.2(10) 12_655 .
O8 Na1 O13 57.2(6) 12_655 12_655
O8 Na1 O13 57.2(6) . .
O8 Na1 O13 109.2(10) . 12_655
O8 Na1 O23 107.5(6) . .
O8 Na1 O23 146.3(11) 12_655 .
O8 Na1 O23 146.3(11) . 12_655
O8 Na1 O23 107.5(6) 12_655 12_655
O8 Na1 O28 71.0(6) . .
O8 Na1 O28 142.4(10) . 12_655
O8 Na1 O28 71.0(6) 12_655 12_655
O8 Na1 O28 142.4(10) 12_655 .
O9 Na1 O23 92.4(8) . .
O13 Na1 O9 53.9(6) 12_655 .
O13 Na1 O9 53.9(6) . .
O13 Na1 O13 94.7(10) . 12_655
O13 Na1 O23 93.2(8) 12_655 .
O13 Na1 O23 52.8(6) . .
O13 Na1 O23 93.2(8) . 12_655
O13 Na1 O23 52.8(6) 12_655 12_655
O23 Na1 O23 53.4(8) 12_655 .
O28 Na1 O9 107.9(6) . .
O28 Na1 O9 107.9(6) 12_655 .
O28 Na1 O13 146.8(10) . 12_655
O28 Na1 O13 56.5(5) 12_655 12_655
O28 Na1 O13 56.5(5) . .
O28 Na1 O13 146.8(10) 12_655 .
O28 Na1 O23 107.9(9) 12_655 .
O28 Na1 O23 107.9(9) . 12_655
O28 Na1 O23 57.2(6) 12_655 12_655
O28 Na1 O23 57.2(6) . .
O28 Na1 O28 141.5(13) 12_655 .
O35 Na1 O8 141.0(6) . 12_655
O35 Na1 O8 141.0(6) . .
O35 Na1 O9 146.2(12) . .
O35 Na1 O13 107.6(8) . .
O35 Na1 O13 107.6(8) . 12_655
O35 Na1 O23 57.9(7) . 12_655
O35 Na1 O23 57.9(7) . .
O35 Na1 O28 71.3(6) . .
O35 Na1 O28 71.3(6) . 12_655
Na3 Na1 O8 82.8(15) 2_655 12_655
Na3 Na1 O8 82(4) . 12_655
Na3 Na1 O8 82(4) . .
Na3 Na1 O8 82.8(15) 2_655 .
Na3 Na1 O9 129(5) . .
Na3 Na1 O9 130(2) 2_655 .
Na3 Na1 O13 129.5(8) 2_655 12_655
Na3 Na1 O13 129.2(17) . .
Na3 Na1 O13 129.2(17) . 12_655
Na3 Na1 O13 129.5(8) 2_655 .
Na3 Na1 O23 132(4) . 12_655
Na3 Na1 O23 130.9(16) 2_655 12_655
Na3 Na1 O23 130.9(16) 2_655 .
Na3 Na1 O23 132(4) . .
Na3 Na1 O28 84.1(16) . 12_655
Na3 Na1 O28 84.1(16) . .
Na3 Na1 O28 83.7(8) 2_655 12_655
Na3 Na1 O28 83.7(8) 2_655 .
Na3 Na1 O35 85(5) . .
Na3 Na1 O35 83.6(18) 2_655 .
Na3 Na1 Na3 1(3) . 2_655
O69 Na2 O69 166.4(17) 7_645 .
O73 Na2 O69 105.1(12) . 7_645
O73 Na2 O69 73.1(12) . .
O73 Na2 O69 73.1(12) 7_645 7_645
O73 Na2 O69 105.1(12) 7_645 .
O73 Na2 O73 165.6(18) 7_645 .
O73 Na2 O76 71.3(12) . .
O73 Na2 O76 71.3(12) 7_645 7_645
O73 Na2 O76 107.1(12) 7_645 .
O73 Na2 O76 107.1(12) . 7_645
O73 Na2 O82 35.2(11) 7_645 7_645
O73 Na2 O82 142.2(12) . 7_645
O73 Na2 O83 36.3(12) 7_645 7_645
O73 Na2 O83 141.7(12) . 7_645
O76 Na2 O69 34.2(11) 7_645 .
O76 Na2 O69 34.2(11) . 7_645
O76 Na2 O69 143.3(12) 7_645 7_645
O76 Na2 O69 143.3(12) . .
O76 Na2 O76 167.9(17) . 7_645
O76 Na2 O82 141.6(11) . 7_645
O76 Na2 O82 36.2(11) 7_645 7_645
O76 Na2 O83 71.3(12) . 7_645
O76 Na2 O83 107.6(12) 7_645 7_645
O82 Na2 O82 167.6(17) 7_645 .
O82 Na2 O83 107.4(11) 7_645 .
O82 Na2 O83 71.5(11) . .
Na0A Na2 O69 83.2(9) 13_665 .
Na0A Na2 O69 83.2(9) 13_665 7_645
Na0A Na2 O69 83.2(9) . .
Na0A Na2 O69 83.2(9) . 7_645
Na0A Na2 O73 82.8(9) 13_665 7_645
Na0A Na2 O73 82.8(9) . 7_645
Na0A Na2 O73 82.8(9) . .
Na0A Na2 O73 82.8(9) 13_665 .
Na0A Na2 O76 84.0(9) . .
Na0A Na2 O76 84.0(9) 13_665 .
Na0A Na2 O76 84.0(9) 13_665 7_645
Na0A Na2 O76 84.0(9) . 7_645
Na0A Na2 O82 83.8(9) . 7_645
Na0A Na2 O82 83.8(9) 13_665 7_645
Na0A Na2 O82 83.8(9) 13_665 .
Na0A Na2 O82 83.8(9) . .
Na0A Na2 O83 85.1(9) . .
Na0A Na2 O83 85.1(9) 13_665 7_645
Na0A Na2 O83 85.1(9) 13_665 .
Na0A Na2 O83 85.1(9) . 7_645
Na0A Na2 Na0A 0.000(19) . 13_665
K2 O0CA K2B 76(3) . 4_565
K2B O0CA K2 119(6) . .
W1 O1 W1 119.3(14) 11_565 .
W1 O1 K0AA 101.5(11) . 6_655
W1 O1 K0AA 101.5(11) 11_565 6_655
W7 O1BA W7 94.3(9) 2_655 12_655
P3 O1BA W7 127.6(7) . 12_655
P3 O1BA W7 127.6(7) . 2_655
W1 O2 W1 162.5(14) . 12_655
W1 O2 K4 92.6(8) . .
W1 O2 K4 92.6(8) 12_655 .
W1 O2AA K4 112.6(11) . .
K4 O4 K4 180.0 9_666 .
W1 O5 K0AA 107.5(9) . 6_655
W3 O5 W1 147.5(9) . .
W3 O5 K0AA 102.8(9) . 6_655
W1 O6 W2 149.3(11) . .
W1 O7 W1 96.2(9) . 11_565
P1 O7 W1 127.4(7) . 11_565
P1 O7 W1 127.4(7) . .
W2 O8 Na1 96.6(8) . .
W2 O8 Na3 114.2(14) . .
P1 O8 W2 134.1(11) . .
P1 O8 Na1 129.3(11) . .
P1 O8 Na3 111.7(15) . .
Na1 O8 Na3 17.6(12) . .
W2 O9 W2 161.3(15) 12_655 .
W2 O9 Na1 94.3(7) . .
W2 O9 Na1 94.3(7) 12_655 .
W3 O10 W3 94.2(9) . 11_565
P1 O10 W3 128.4(7) . .
P1 O10 W3 128.4(7) . 11_565
W3 O11 W2 153.0(11) . .
W2 O13 Na1 95.3(8) . .
W4 O13 W2 160.7(11) . .
W4 O13 Na1 96.6(8) . .
W3 O14 W3 117.9(14) 11_565 .
W3 O14 K0AA 103.7(11) 11_565 6_655
W3 O14 K0AA 103.7(11) . 6_655
W3 O15 Cu3 152.3(14) . .
W3 O16 W5 160.1(10) . .
W5 O17 W5 118.7(13) 11_565 .
W5 O18 W5 93.2(9) 11_565 .
P2 O18 W5 127.8(7) . 11_565
P2 O18 W5 127.8(7) . .
W5 O19 Cu4A 154(2) . .
W5 O19 Cu4B 170.4(16) . .
W6 O20 W5 147.1(9) . .
W5 O21 W4 149.8(10) . .
W4 O22 Cu1 146.1(14) . .
W4 O23 W8 159.5(11) . .
W4 O23 Na1 95.6(7) . .
W8 O23 Na1 95.8(7) . .
W6 O24 W4 152.6(11) . .
W6 O26 W6 118.4(13) 11_565 .
W6 O27 W6 94.2(9) . 11_565
P2 O27 W6 127.4(7) . .
P2 O27 W6 127.4(7) . 11_565
W4 O28 Na1 96.8(8) . .
W4 O28 Na3 113.9(14) . .
P2 O28 W4 134.1(11) . .
P2 O28 Na1 129.1(11) . .
P2 O28 Na3 111.9(15) . .
Na1 O28 Na3 17.2(12) . .
W7 O29 W8 151.0(12) . .
W6 O30 W7 161.9(11) . .
W7 O32 W7 119.6(16) 11_565 .
W7 O33 W7 147.1(15) 12_655 .
W8 O35 Na1 97.9(10) . .
W8 O35 Na3 115.5(16) . .
P3 O35 W8 131.8(15) . .
P3 O35 Na1 130.3(14) . .
P3 O35 Na3 112.8(18) . .
Na1 O35 Na3 17.6(12) . .
W9 O38 Cu1 148.1(15) . .
W16 O44 Cu4B 133(2) . .
W9 O45 W14 147.1(11) . 7_645
W9 O45 W16 143.8(12) . .
W14 O45 W16 57.2(6) 7_645 .
W9 O46 K0AA 110.1(10) . 13_665
W13 O46 W9 151.5(11) 7_645 .
W13 O46 K0AA 97.5(10) 7_645 13_665
W9 O47 W9 119.0(15) 11_575 .
W9 O48 W10 156.2(13) . .
W9 O49 W9 95.1(10) . 11_575
P4 O49 W9 121.8(10) . 11_575
P4 O49 W9 121.8(10) . .
P4 O49 P6 76.0(14) . 13_665
P6 O49 W9 122.4(10) 13_665 11_575
P6 O49 W9 122.4(10) 13_665 .
W10 O50 W10 95.0(10) 11_575 .
P4 O50 W10 120.7(11) . 11_575
P4 O50 W10 120.7(11) . .
P4B O50 W10 122.2(10) . .
W10 O51 W15B 143.2(12) . .
W10 O51 W16 146.1(12) . .
W10 O53 W10 118.8(15) 11_575 .
W10 O54 W11 155.1(13) . .
W11 O55 W15 144.4(13) . .
W11 O55 W15B 143.4(12) . .
W11 O56 W11 95.4(10) 11_575 .
P4B O56 W11 120.3(11) . .
P5 O56 W11 122.2(10) . .
P5 O56 W11 122.2(10) . 11_575
W11 O57 W11 117.9(15) . 11_575
W11 O59 W12 156.6(12) . .
W12 O60 Cu2 149.4(18) . 4_565
W12 O61 W12 119.0(15) 11_575 .
W12 O62 W12 95.2(10) . 11_575
P5 O62 W12 120.2(11) . 11_575
P5 O62 W12 120.2(11) . .
P5B O62 W12 122.1(11) . .
W12 O63 W14B 144.4(13) . .
W12 O63 W15 143.3(12) . .
W13 O64 W12 154.1(12) . .
W13 O65 Cu3 166.8(17) . 6_654
W13 O66 W13 119.8(14) 11_575 .
W13 O66 K0AA 107.6(12) . .
W13 O66 K0AA 107.6(12) 11_575 .
W13 O67 W13 95.9(10) . 11_575
P5B O67 W13 120.6(10) . .
P6 O67 W13 122.1(10) . 11_575
P6 O67 W13 122.1(10) . .
W13 O68 W14 144.3(13) . .
W13 O68 W14B 144.3(12) . .
W14 O69 Na2 95.4(13) . .
W14 O69 Na0A 113.3(18) . .
P6 O69 W14 136(2) . .
P6 O69 Na2 128(2) . .
P6 O69 O76 101(3) . 7_645
P6 O69 Na0A 110(2) . .
Na2 O69 Na0A 17.9(11) . .
O76 O69 W14 93(2) 7_645 .
O76 O69 Na2 72.2(18) 7_645 .
O76 O69 Na0A 72.9(18) 7_645 .
W14 O70 Cu4B 148(2) . 7_645
W14 O71 W15 171(3) . .
W14 O71 Na2 94.3(15) . .
W15 O71 Na2 90.9(14) . .
W14B O72 Cu2 134(2) . .
W15 O73 Na2 96.2(13) . .
W15 O73 Na0A 114.6(18) . .
P5 O73 W15 134(2) . .
P5 O73 Na2 130(2) . .
P5 O73 Na0A 112(2) . .
Na2 O73 Na0A 18.4(12) . .
W15 O74 W16 167(3) . .
W15 O74 Na2 94.3(15) . .
W16 O74 Na2 95.2(15) . .
W15 O75 Cu2 153(3) . .
W16 O76 Na2 97.9(13) . .
W16 O76 Na0A 115.9(18) . .
P4 O76 W16 134(2) . .
P4 O76 Na2 128(2) . .
P4 O76 O69 98(2) . 7_645
P4 O76 Na0A 110(2) . .
Na2 O76 Na0A 18.0(11) . .
O69 O76 W16 96(2) 7_645 .
O69 O76 Na2 73.6(18) 7_645 .
O69 O76 Na0A 73.4(18) 7_645 .
O79 O79 K0AA 71.6(17) 11_575 .
O4BA O80 K0AA 107(5) 6_654 .
W15B O82 Na2 98.0(13) . .
W15B O82 Na0A 116.0(18) . .
P4B O82 W15B 133(2) . .
P4B O82 Na2 129(2) . .
P4B O82 Na0A 111(2) . .
Na2 O82 Na0A 18.0(11) . .
W14B O83 Na2 97.8(14) . .
W14B O83 Na0A 115.6(18) . .
P5B O83 W14B 139(2) . .
P5B O83 Na2 123(2) . .
P5B O83 Na0A 106(2) . .
Na2 O83 Na0A 17.8(11) . .
W15B O84 K2B 110(2) . .
W15B O85 Na2 98.1(15) . .
O86 O85 W15B 168(3) 7_645 .
O86 O85 Na2 73(2) 7_645 .
W14B O86 Na2 96.0(15) . .
O85 O86 W14B 173(3) 7_645 .
O85 O86 Na2 78(2) 7_645 .
W14B O87 W15B 167(3) . .
W14B O87 Na2 94.9(16) . .
W15B O87 Na2 92.6(13) . .
O0BA O4AA Cu1 103(4) . .
O0BA O4AA Cu5A 89(4) . .
O3AA O3AA Cu2 98(4) 4_565 .
Cu5B O7AA K2B 105(3) . .
Na2 Na0A Na2 180.0 . 13_665
Na2 Na0A O69 78.9(13) . 7_645
Na2 Na0A O69 101.1(13) 13_665 7_645
Na2 Na0A O69 78.9(13) . .
Na2 Na0A O69 101.1(13) 13_665 .
Na2 Na0A O73 101.2(14) 13_665 .
Na2 Na0A O73 101.2(14) 13_665 7_645
Na2 Na0A O73 78.8(14) . .
Na2 Na0A O73 78.8(14) . 7_645
Na2 Na0A O76 78.1(13) . .
Na2 Na0A O76 101.9(13) 13_665 .
Na2 Na0A O76 78.1(13) . 7_645
Na2 Na0A O76 101.9(13) 13_665 7_645
Na2 Na0A O82 101.8(13) 13_665 7_645
Na2 Na0A O82 78.2(13) . 7_645
Na2 Na0A O82 101.8(13) 13_665 .
Na2 Na0A O82 78.2(13) . .
Na2 Na0A O83 102.9(13) 13_665 .
Na2 Na0A O83 77.1(13) . .
Na2 Na0A Na0A 180.00(2) . 13_665
O69 Na0A O69 158(3) . 7_645
O73 Na0A O69 103.4(13) . 7_645
O73 Na0A O69 103.4(13) 7_645 .
O73 Na0A O69 72.1(12) . .
O73 Na0A O69 72.1(12) 7_645 7_645
O73 Na0A O73 158(3) 7_645 .
O73 Na0A O76 105.0(13) 7_645 .
O73 Na0A O76 105.0(13) . 7_645
O73 Na0A O76 70.2(12) 7_645 7_645
O73 Na0A O76 70.2(12) . .
O73 Na0A O82 34.7(11) 7_645 7_645
O73 Na0A O82 138.0(16) . 7_645
O76 Na0A O69 33.7(11) 7_645 .
O76 Na0A O69 138.8(16) . .
O76 Na0A O69 33.7(11) . 7_645
O76 Na0A O69 138.8(16) 7_645 7_645
O76 Na0A O76 156(3) . 7_645
O82 Na0A O82 156(3) 7_645 .
O82 Na0A O83 104.5(13) 7_645 .
O82 Na0A O83 70.0(11) . .
Na0A Na0A Na2 0.000(8) 13_665 13_665
Na0A Na0A O69 101.1(13) 13_665 .
Na0A Na0A O69 101.1(13) 13_665 7_645
Na0A Na0A O73 101.2(14) 13_665 7_645
Na0A Na0A O73 101.2(14) 13_665 .
Na0A Na0A O76 101.9(13) 13_665 .
Na0A Na0A O76 101.9(13) 13_665 7_645
Na0A Na0A O82 101.8(13) 13_665 .
Na0A Na0A O82 101.8(13) 13_665 7_645
Na0A Na0A O83 102.9(13) 13_665 .
Na1 Na3 Na1 178(7) . 2_655
Na1 Na3 O8 101(2) 2_655 12_655
Na1 Na3 O8 101(2) 2_655 .
Na1 Na3 O8 81(4) . .
Na1 Na3 O8 81(4) . 12_655
Na1 Na3 O28 78.8(19) . .
Na1 Na3 O28 100.5(14) 2_655 12_655
Na1 Na3 O28 100.5(14) 2_655 .
Na1 Na3 O28 78.7(19) . 12_655
Na1 Na3 O35 100(2) 2_655 .
Na1 Na3 O35 78(5) . .
Na1 Na3 Na3 178(5) . 2_655
O8 Na3 O8 72.3(17) 12_655 .
O8 Na3 O28 70.3(7) 12_655 12_655
O8 Na3 O28 140(2) 12_655 .
O8 Na3 O28 70.3(7) . .
O8 Na3 O28 140(2) . 12_655
O8 Na3 O35 137.5(15) . .
O8 Na3 O35 137.5(15) 12_655 .
O28 Na3 O28 137(2) 12_655 .
O35 Na3 O28 70.0(13) . 12_655
O35 Na3 O28 70.0(13) . .
Na3 Na3 Na1 0.6(17) 2_655 2_655
Na3 Na3 O8 100.9(13) 2_655 12_655
Na3 Na3 O8 100.9(13) 2_655 .
Na3 Na3 O28 100.7(13) 2_655 12_655
Na3 Na3 O28 100.7(12) 2_655 .
Na3 Na3 O35 100.6(13) 2_655 .
Cu4A O0BA Cu5A 72(2) . .
O4AA O0BA Cu5A 61(4) . .
O4AA O0BA Cu4A 93(4) . .
O4AA O0BA Cu4B 106(4) . .
O80 O4BA Cu3 95(7) 6_655 .

loop_
_geom_bond_atom_site_label_1
_geom_bond_atom_site_label_2
_geom_bond_distance
_geom_bond_site_symmetry_2
W1 K0AA 4.10(2) 6_655
W1 K4 3.747(11) .
W1 O1 1.919(13) .
W1 O2 1.941(4) .
W1 O2AA 1.720(19) .
W1 O5 1.99(2) .
W1 O6 1.868(18) .
W1 O7 2.226(16) .
W2 Na1 3.63(2) .
W2 O6 1.918(19) .
W2 O8 2.183(16) .
W2 O9 1.913(4) .
W2 O11 1.922(18) .
W2 O12 1.723(16) .
W2 O13 1.877(18) .
W3 K0AA 3.95(3) 6_655
W3 O5 1.94(2) .
W3 O10 2.258(17) .
W3 O11 1.882(18) .
W3 O14 1.931(14) .
W3 O15 1.722(19) .
W3 O16 1.90(2) .
W4 Na1 3.668(14) .
W4 O13 1.876(18) .
W4 O21 1.959(18) .
W4 O22 1.719(17) .
W4 O23 1.888(18) .
W4 O24 1.909(18) .
W4 O28 2.179(16) .
W5 O16 1.91(2) .
W5 O17 1.924(13) .
W5 O18 2.278(16) .
W5 O19 1.72(2) .
W5 O20 1.95(2) .
W5 O21 1.882(18) .
W6 O20 1.93(2) .
W6 O24 1.857(18) .
W6 O25 1.720(19) .
W6 O26 1.930(14) .
W6 O27 2.264(16) .
W6 O30 1.89(2) .
W7 O1BA 2.261(16) 2_655
W7 O29 1.886(19) .
W7 O30 1.96(2) .
W7 O31 1.724(19) .
W7 O32 1.919(15) .
W7 O33 1.984(8) .
W8 Na1 3.69(3) .
W8 O23 1.911(18) .
W8 O23 1.912(18) 12_655
W8 O29 1.889(19) 12_655
W8 O29 1.889(19) .
W8 O34 1.72(2) .
W8 O35 2.24(2) .
W9 O38 1.71(2) .
W9 O45 1.88(2) .
W9 O46 1.99(2) .
W9 O47 1.919(15) .
W9 O48 1.90(3) .
W9 O49 2.240(18) .
W10 O48 1.92(3) .
W10 O50 2.245(18) .
W10 O51 1.87(2) .
W10 O52 1.74(2) .
W10 O53 1.922(15) .
W10 O54 1.92(3) .
W11 O54 1.95(3) .
W11 O55 1.88(2) .
W11 O56 2.240(18) .
W11 O57 1.934(15) .
W11 O58 1.72(2) .
W11 O59 1.92(3) .
W12 O59 1.97(3) .
W12 O60 1.71(2) .
W12 O61 1.921(15) .
W12 O62 2.241(18) .
W12 O63 1.87(2) .
W12 O64 1.97(3) .
W13 K0AA 3.96(2) .
W13 O46 1.88(2) 7_645
W13 O64 1.92(3) .
W13 O65 1.72(2) .
W13 O66 1.919(14) .
W13 O67 2.235(18) .
W13 O68 1.871(19) .
W14 W16 1.905(3) 7_645
W14 Na2 3.635(12) .
W14 O45 1.99(2) 7_645
W14 O68 1.99(2) .
W14 O69 2.18(3) .
W14 O70 1.74(3) .
W14 O71 1.81(4) .
W14B Na2 3.642(12) .
W14B O63 1.96(2) .
W14B O68 2.00(2) .
W14B O72 1.75(3) .
W14B O83 2.10(3) .
W14B O86 1.89(4) .
W14B O87 1.80(4) .
W15 Na2 3.618(13) .
W15 O55 1.99(2) .
W15 O63 1.99(2) .
W15 O71 1.95(4) .
W15 O73 2.20(3) .
W15 O74 1.84(4) .
W15 O75 1.69(4) .
W15B K2B 3.97(3) .
W15B Na2 3.689(12) .
W15B O51 2.02(2) .
W15B O55 1.94(2) .
W15B O82 2.17(3) .
W15B O84 1.67(4) .
W15B O85 1.79(4) .
W15B O87 1.99(4) .
W16 Na2 3.674(12) .
W16 O44 1.69(4) .
W16 O45 1.99(2) .
W16 O51 1.99(2) .
W16 O74 1.90(4) .
W16 O76 2.16(3) .
Cu1 O22 2.09(2) .
Cu1 O36 2.11(3) .
Cu1 O37 2.42(3) .
Cu1 O38 2.09(2) .
Cu1 O39 2.09(5) .
Cu1 O40 2.16(6) .
Cu1 O4AA 2.27(5) .
Cu5A Cu4A 2.79(8) .
Cu5A K2B 3.80(7) .
Cu5A O39 1.20(6) .
Cu5A O4AA 2.08(8) .
Cu5A O0BA 2.38(8) .
Cu3 Cu3 2.59(4) 4_566
Cu3 O15 2.14(3) .
Cu3 O65 2.09(3) 6_655
Cu3 O3BA 1.22(7) .
Cu3 O4BA 2.00(14) .
Cu4A O2BA 1.82(11) .
Cu4A O19 1.93(5) .
Cu4A O44 2.02(6) .
Cu4A O0BA 2.33(7) .
Cu4B O2BA 1.41(10) .
Cu4B O19 2.04(3) .
Cu4B O44 2.43(5) .
Cu4B O70 1.95(4) 7_645
Cu4B O0BA 2.27(6) .
Cu2 O60 1.99(3) 4_565
Cu2 O72 2.40(5) .
Cu2 O75 2.05(4) .
Cu2 O3AA 2.35(5) .
Cu2 O6AA 1.10(5) .
Cu5B K2B 3.59(5) .
Cu5B O7AA 1.29(5) .
K0AA O1 3.26(4) 6_654
K0AA O5 3.03(3) 6_654
K0AA O5 3.03(3) 16_654
K0AA O14 3.01(4) 6_654
K0AA O46 3.24(3) 7_645
K0AA O46 3.24(3) 13_665
K0AA O66 2.93(4) .
K0AA O79 2.86(9) .
K0AA O79 2.86(9) 11_575
K0AA O80 2.83(4) 11_575
K0AA O80 2.83(4) .
K2 K2B 3.13(4) .
K2 K2B 3.13(4) 4_565
K2 O0CA 2.19(11) .
K2 O0CA 2.19(11) 4_565
K2 O41 3.31(6) 4_565
K2 O41 3.31(6) .
K2 O42 3.16(6) 4_565
K2 O42 3.16(6) .
K2 O81 2.00(11) .
K2 O81 2.00(11) 4_565
K2B K2B 3.84(7) 4_565
K2B O0CA 2.83(12) 4_565
K2B O0CA 1.42(10) .
K2B O84 3.08(6) .
K2B O7AA 3.03(6) .
K4 O2 3.12(3) .
K4 O2AA 2.73(2) .
K4 O2AA 2.73(2) 12_655
K4 O4 2.91(2) .
K4 O12 2.82(2) 4_566
K4 O12 2.82(2) 9_666
P1 O7 1.55(3) .
P1 O8 1.495(17) .
P1 O8 1.495(17) 11_565
P1 O10 1.57(3) .
P2 O18 1.54(3) .
P2 O27 1.54(3) .
P2 O28 1.501(17) .
P2 O28 1.501(17) 11_565
P3 O1BA 1.55(3) 2_655
P3 O1BA 1.55(3) .
P3 O35 1.49(2) 2_655
P3 O35 1.49(2) .
P4 P6 2.09(3) 13_665
P4 O49 1.69(3) .
P4 O50 1.73(3) .
P4 O76 1.52(3) .
P4 O76 1.52(3) 11_575
P4B O50 1.68(3) .
P4B O56 1.66(3) .
P4B O82 1.53(3) 11_575
P4B O82 1.53(3) .
P5 O56 1.69(4) .
P5 O62 1.70(3) .
P5 O73 1.48(3) .
P5 O73 1.48(3) 11_575
P5B O62 1.64(4) .
P5B O67 1.75(3) .
P5B O83 1.53(3) .
P5B O83 1.53(3) 11_575
P6 O49 1.70(3) 13_665
P6 O67 1.67(3) .
P6 O69 1.47(3) .
P6 O69 1.47(3) 11_575
Na1 O8 2.67(3) .
Na1 O8 2.67(3) 12_655
Na1 O9 2.95(4) .
Na1 O13 2.94(2) .
Na1 O13 2.94(2) 12_655
Na1 O23 2.97(3) 12_655
Na1 O23 2.97(3) .
Na1 O28 2.705(19) 12_655
Na1 O28 2.705(19) .
Na1 O35 2.64(4) .
Na1 Na3 2.32(7) 2_655
Na1 Na3 0.82(6) .
Na2 O69 2.71(4) .
Na2 O69 2.71(3) 7_645
Na2 O73 2.64(4) 7_645
Na2 O73 2.64(4) .
Na2 O76 2.69(3) .
Na2 O76 2.69(3) 7_645
Na2 O82 2.69(3) 7_645
Na2 O82 2.69(3) .
Na2 O83 2.70(3) 7_645
Na2 O83 2.70(3) .
Na2 Na0A 0.85(5) .
Na2 Na0A 2.30(7) 13_665
O8 Na3 2.68(5) .
O28 Na3 2.74(3) .
O35 Na3 2.69(7) .
O69 O76 1.59(5) 7_645
O69 Na0A 2.74(4) .
O73 Na0A 2.67(4) .
O76 Na0A 2.73(4) .
O79 O79 1.81(16) 11_575
O80 O4BA 1.63(14) 6_654
O82 Na0A 2.73(4) .
O83 Na0A 2.76(4) .
O85 O86 1.50(5) 7_645
O0AA O0AA 1.33(8) 11_575
O4AA O0BA 1.19(6) .
O3AA O3AA 1.13(8) 4_565
Na0A Na0A 1.45(11) 13_665
Na3 Na3 1.51(12) 2_655

loop_
_platon_squeeze_void_nr
_platon_squeeze_void_average_x
_platon_squeeze_void_average_y
_platon_squeeze_void_average_z
_platon_squeeze_void_volume
_platon_squeeze_void_count_electrons
_platon_squeeze_void_content
1 0.000 -0.015 0.500 1057 278 ' '
2 0.500 -0.006 0.000 1057 278 ' '
3 0.250 0.250 0.250 519 177 ' '
4 0.750 0.250 0.250 518 177 ' '
5 0.250 0.750 0.750 518 177 ' '
6 0.750 0.750 0.750 519 177 ' '
